data_4125889
loop_
_publ_author_name
'Antonello, Sabrina'
'Dainese, Tiziano'
'Pan, Fangfang'
'Rissanen, Kari'
'Maran, Flavio'

_publ_section_title
;
 Electrocrystallization of Monolayer-Protected Gold Clusters: Opening the
 Door to Quality, Quantity, and New Structures.
;
_journal_issue 11
_journal_name_full 'Journal of the American Chemical Society'
_journal_page_first 4168
_journal_page_last 4174
_journal_paper_doi 10.1021/jacs.7b00568
_journal_volume 139
_journal_year 2017
_chemical_formula_moiety 'C144 H162 Au25 S18'
_chemical_formula_sum 'C144 H162 Au25 S18'
_chemical_formula_weight 7393.97
_space_group_crystal_system orthorhombic
_space_group_IT_number 56
_space_group_name_Hall '-P 2ac 2bc'
_space_group_name_H-M_alt 'P n a a'
_symmetry_space_group_name_Hall '-P 2ac 2bc'
_symmetry_space_group_name_H-M 'P n a a'
_atom_sites_solution_hydrogens geom
_audit_creation_date 2016-10-18
_audit_creation_method
;
Olex2 1.2
(compiled 2016.09.09 svn.r3337 for OlexSys, GUI svn.r5227)
;
_cell_angle_alpha 90
_cell_angle_beta 90
_cell_angle_gamma 90
_cell_formula_units_Z 4
_cell_length_a 18.5677(2)
_cell_length_b 31.2061(8)
_cell_length_c 26.9907(3)
_cell_measurement_reflns_used 36128
_cell_measurement_temperature 120
_cell_measurement_theta_max 29.3270
_cell_measurement_theta_min 3.1460
_cell_volume 15639.1(5)
_computing_cell_refinement
;
CrysAlisPro, Agilent Technologies,
Version 1.171.37.35 (release 13-08-2014 CrysAlis171 .NET)
(compiled Aug 13 2014,18:06:01)
;
_computing_data_collection
;
CrysAlisPro, Agilent Technologies,
Version 1.171.37.35 (release 13-08-2014 CrysAlis171 .NET)
(compiled Aug 13 2014,18:06:01)
;
_computing_data_reduction
;
CrysAlisPro, Agilent Technologies,
Version 1.171.37.35 (release 13-08-2014 CrysAlis171 .NET)
(compiled Aug 13 2014,18:06:01)
;
_computing_molecular_graphics 'Olex2 (Dolomanov et al., 2009)'
_computing_publication_material 'Olex2 (Dolomanov et al., 2009)'
_computing_structure_refinement 'ShelXL (Sheldrick, 2015)'
_computing_structure_solution 'ShelXS (Sheldrick, 2008)'
_diffrn_ambient_temperature 120.0
_diffrn_detector 'CCD plate'
_diffrn_detector_area_resol_mean 16.0107
_diffrn_detector_type Eos
_diffrn_measured_fraction_theta_full 0.998
_diffrn_measured_fraction_theta_max 0.901
_diffrn_measurement_details
;
#__ type_ start__ end____ width___ exp.time_
  1 omega   23.00   61.00   1.0000   60.0000
omega____ theta____ kappa____ phi______ frames
    -       20.6883  -96.0000 -133.0000 38

#__ type_ start__ end____ width___ exp.time_
  2 omega  -42.00   48.00   1.0000   60.0000
omega____ theta____ kappa____ phi______ frames
    -       20.6883  -77.0000  -30.0000 90

#__ type_ start__ end____ width___ exp.time_
  3 omega   -2.00   92.00   1.0000   60.0000
omega____ theta____ kappa____ phi______ frames
    -       20.6883   37.0000 -120.0000 94

#__ type_ start__ end____ width___ exp.time_
  4 omega   -5.00   90.00   1.0000   60.0000
omega____ theta____ kappa____ phi______ frames
    -       20.6883   77.0000   90.0000 95
;
_diffrn_measurement_device 'four-circle diffractometer'
_diffrn_measurement_device_type 'SuperNova, Single source at offset, Eos'
_diffrn_measurement_method '\w scans'
_diffrn_orient_matrix_UB_11 -0.0243517000
_diffrn_orient_matrix_UB_12 0.0039574000
_diffrn_orient_matrix_UB_13 -0.0197193000
_diffrn_orient_matrix_UB_21 0.0063065000
_diffrn_orient_matrix_UB_22 -0.0208973000
_diffrn_orient_matrix_UB_23 -0.0093401000
_diffrn_orient_matrix_UB_31 -0.0287511000
_diffrn_orient_matrix_UB_32 -0.0079931000
_diffrn_orient_matrix_UB_33 0.0146617000
_diffrn_radiation_monochromator mirror
_diffrn_radiation_probe x-ray
_diffrn_radiation_type MoK\a
_diffrn_radiation_wavelength 0.71073
_diffrn_reflns_av_R_equivalents 0.0921
_diffrn_reflns_av_unetI/netI 0.0674
_diffrn_reflns_Laue_measured_fraction_full 0.998
_diffrn_reflns_Laue_measured_fraction_max 0.901
_diffrn_reflns_limit_h_max 22
_diffrn_reflns_limit_h_min -23
_diffrn_reflns_limit_k_max 40
_diffrn_reflns_limit_k_min -26
_diffrn_reflns_limit_l_max 33
_diffrn_reflns_limit_l_min -35
_diffrn_reflns_number 101709
_diffrn_reflns_point_group_measured_fraction_full 0.998
_diffrn_reflns_point_group_measured_fraction_max 0.901
_diffrn_reflns_theta_full 25.250
_diffrn_reflns_theta_max 29.601
_diffrn_reflns_theta_min 2.834
_diffrn_source 'SuperNova (Mo) X-ray Source'
_exptl_absorpt_coefficient_mu 23.629
_exptl_absorpt_correction_T_max 0.768
_exptl_absorpt_correction_T_min 0.403
_exptl_absorpt_correction_type analytical
_exptl_absorpt_process_details
;
CrysAlisPro, Agilent Technologies,
Version 1.171.37.35 (release 13-08-2014 CrysAlis171 .NET)
(compiled Aug 13 2014,18:06:01)
Analytical numeric absorption correction using a multifaceted crystal
            model based on expressions derived by R.C. Clark & J.S. Reid.
(Clark, R. C. & Reid, J. S. (1995). Acta Cryst. A51, 887-897)
Empirical absorption correction using spherical harmonics,
 implemented in SCALE3 ABSPACK scaling algorithm.
;
_exptl_crystal_colour black
_exptl_crystal_colour_primary black
_exptl_crystal_density_diffrn 3.140
_exptl_crystal_description
;
;
_exptl_crystal_F_000 13156
_exptl_crystal_size_max 0.2243
_exptl_crystal_size_mid 0.1624
_exptl_crystal_size_min 0.0505
_refine_diff_density_max 4.505
_refine_diff_density_min -3.237
_refine_diff_density_rms 0.443
_refine_ls_extinction_method none
_refine_ls_goodness_of_fit_ref 1.300
_refine_ls_hydrogen_treatment mixed
_refine_ls_matrix_type full
_refine_ls_number_parameters 972
_refine_ls_number_reflns 19817
_refine_ls_number_restraints 342
_refine_ls_restrained_S_all 1.291
_refine_ls_R_factor_all 0.0777
_refine_ls_R_factor_gt 0.0678
_refine_ls_shift/su_max 0.001
_refine_ls_shift/su_mean 0.000
_refine_ls_structure_factor_coef Fsqd
_refine_ls_weighting_details 'w=1/[\s^2^(Fo^2^)+(0.0048P)^2^+752.2776P] where P=(Fo^2^+2Fc^2^)/3'
_refine_ls_weighting_scheme calc
_refine_ls_wR_factor_gt 0.1293
_refine_ls_wR_factor_ref 0.1333
_reflns_Friedel_coverage 0.000
_reflns_number_gt 17274
_reflns_number_total 19817
_reflns_threshold_expression 'I > 2\s(I)'
_cod_data_source_file ja7b00568_si_002.cif
_cod_data_source_block au25_sc2ph_18
_cod_database_code 4125889
_chemical_oxdiff_formula 'Au25 S18 C144 H162'
_shelx_space_group_comment
;
The symmetry employed for this shelxl refinement is uniquely defined
by the following loop, which should always be used as a source of
symmetry information in preference to the above space-group names.
They are only intended as comments.
;
_reflns_odcompleteness_completeness 99.74
_reflns_odcompleteness_iscentric 1
_reflns_odcompleteness_theta 26.32
_olex2_refinement_description
;
1. Fixed Uiso
 At 1.2 times of:
  All C(H) groups, All C(H,H) groups, All C(H,H,H,H) groups
2. Restrained distances
 C40B-C35B \\sim C36B-C35B \\sim C36-C35 \\sim C40-C35 \\sim C39-C38 \\sim
C40-C39 \\sim C40B-C39B ~
 C39B-C38B \\sim C38B-C37B \\sim C38-C37 \\sim C37-C36 \\sim C37B-C36B
 with sigma of 0.01
3. Uiso/Uaniso restraints and constraints
Uanis(C37B) \\sim Ueq, Uanis(C36B) \\sim Ueq, Uanis(C40) \\sim Ueq, Uanis(C36)
\\sim Ueq, Uanis(C56) \\sim Ueq, Uanis(C54) \\sim Ueq, Uanis(C53) \\sim Ueq,
Uanis(C55) \\sim Ueq, Uanis(C52) \\sim Ueq, Uanis(C50) \\sim Ueq, Uanis(C51)
\\sim Ueq, Uanis(C68) \\sim Ueq, Uanis(C67) \\sim Ueq, Uanis(C16) \\sim Ueq,
Uanis(C18) \\sim Ueq, Uanis(C23) \\sim Ueq, Uanis(C24) \\sim Ueq, Uanis(C29)
\\sim Ueq, Uanis(C30) \\sim Ueq, Uanis(C31) \\sim Ueq, Uanis(C32) \\sim Ueq,
Uanis(C39B) \\sim Ueq, Uanis(C33) \\sim Ueq, Uanis(C63) \\sim Ueq, Uanis(C62)
\\sim Ueq, Uanis(C57) \\sim Ueq, Uanis(C5) \\sim Ueq, Uanis(C6) \\sim Ueq,
Uanis(C19) \\sim Ueq: with sigma of 0.02 and sigma for terminal atoms of 0.04
Uanis(C38) \\sim Ueq, Uanis(C35B) \\sim Ueq, Uanis(C40B) \\sim Ueq, Uanis(C64)
\\sim Ueq, Uanis(C64B) \\sim Ueq, Uanis(C61B) \\sim Ueq, Uanis(C60B) \\sim Ueq,
Uanis(C59) \\sim Ueq, Uanis(C59B) \\sim Ueq, Uanis(C60) \\sim Ueq, Uanis(C61)
\\sim Ueq, Uanis(C58B) \\sim Ueq, Uanis(C58) \\sim Ueq, Uanis(C57) \\sim Ueq,
Uanis(C74) \\sim Ueq, Uanis(C72) \\sim Ueq, Uanis(S8) \\sim Ueq, Uanis(S8B)
\\sim Ueq: with sigma of 0.01 and sigma for terminal atoms of 0.02
Uanis(Au11) = Uanis(Au11)
Uanis(Au11) = Uanis(Au12)
Uanis(C35B) = Uanis(C35)
Uanis(C38B) = Uanis(C38)
4. Others
 Sof(Au11)=1-FVAR(1)
 Sof(Au12)=FVAR(1)
 Fixed Sof: H34A(0.5) H34B(0.5) H34C(0.5) H34D(0.5) C35(0.5) C36(0.5) H36(0.5)
 C36B(0.5) H36B(0.5) C37(0.5) H37(0.5) C37B(0.5) H37B(0.5) C38(0.5) H38(0.5)
 C35B(0.5) C38B(0.5) H38B(0.5) C39(0.5) H39(0.5) C39B(0.5) H39B(0.5) C40(0.5)
 H40(0.5) C40B(0.5) H40B(0.5) C57(0.5) H57A(0.5) H57B(0.5) C58(0.5) H58A(0.5)
 H58B(0.5) C58B(0.5) H58C(0.5) H58D(0.5) C59(0.5) C59B(0.5) C60(0.5) H60(0.5)
 C60B(0.5) H60B(0.5) C61(0.5) H61(0.5) C61B(0.5) H61B(0.5) C62(0.5) H62(0.5)
 C62B(0.5) H62B(0.5) C63(0.5) H63(0.5) C63B(0.5) H63B(0.5) C64(0.5) H64(0.5)
 C64B(0.5) H64B(0.5) C74(0.5) H74A(0.5) H74B(0.5) S8(0.5) S8B(0.5)
5.a Secondary CH2 refined with riding coordinates:
 C1(H1A,H1B), C2(H2A,H2B), C9(H9A,H9B), C10(H10A,H10B), C17(H17A,H17B),
 C18(H18A,H18B), C25(H25A,H25B), C26(H26A,H26B), C33(H33A,H33B), C34(H34A,H34B),
  C34(H34C,H34D), C41(H41A,H41B), C42(H42A,H42B), C49(H49A,H49B), C50(H50A,
 H50B), C57(H57A,H57B), C58(H58A,H58B), C58B(H58C,H58D), C65(H65A,H65B),
 C66(H66A,H66B), C74(H74A,H74B)
5.b Aromatic/amide H refined with riding coordinates:
 C4(H4), C5(H5), C6(H6), C7(H7), C8(H8), C12(H12), C13(H13), C14(H14),
 C15(H15), C16(H16), C20(H20), C21(H21), C22(H22), C23(H23), C24(H24), C28(H28),
  C29(H29), C30(H30), C31(H31), C32(H32), C36(H36), C36B(H36B), C37(H37),
 C37B(H37B), C38(H38), C38B(H38B), C39(H39), C39B(H39B), C40(H40), C40B(H40B),
 C44(H44), C45(H45), C46(H46), C47(H47), C48(H48), C52(H52), C53(H53), C54(H54),
  C55(H55), C56(H56), C60(H60), C60B(H60B), C61(H61), C61B(H61B), C62(H62),
 C62B(H62B), C63(H63), C63B(H63B), C64(H64), C64B(H64B), C68(H68), C69(H69),
 C70(H70), C71(H71), C72(H72)
;
_shelx_shelxl_version_number 2014/7
_olex2_submission_special_instructions 'No special instructions were received'

loop_
_space_group_symop_operation_xyz
'x, y, z'
'-x+1/2, -y, z+1/2'
'x, -y+1/2, -z+1/2'
'-x+1/2, y+1/2, -z'
'-x, -y, -z'
'x-1/2, y, -z-1/2'
'-x, y-1/2, z-1/2'
'x-1/2, -y-1/2, z'

loop_
_atom_site_label
_atom_site_type_symbol
_atom_site_fract_x
_atom_site_fract_y
_atom_site_fract_z
_atom_site_U_iso_or_equiv
_atom_site_adp_type
_atom_site_occupancy
_atom_site_site_symmetry_order
_atom_site_calc_flag
_atom_site_refinement_flags_posn
_atom_site_refinement_flags_adp
_atom_site_refinement_flags_occupancy
_atom_site_disorder_assembly
_atom_site_disorder_group
Au1 Au 0.5000 0.5000 0.5000 0.01005(15) Uani 1 2 d S T P A .
Au2 Au 0.62862(3) 0.51556(2) 0.44923(2) 0.01570(12) Uani 1 1 d . . . . .
Au3 Au 0.50367(3) 0.57779(2) 0.45039(2) 0.01460(12) Uani 1 1 d . . . . .
Au4 Au 0.37138(3) 0.52244(2) 0.45420(2) 0.01525(12) Uani 1 1 d . . . . .
Au5 Au 0.41456(3) 0.43356(2) 0.46515(2) 0.01539(12) Uani 1 1 d . . . . .
Au6 Au 0.57549(3) 0.43228(2) 0.45654(2) 0.01541(12) Uani 1 1 d . . . . .
Au7 Au 0.48785(3) 0.49666(2) 0.39728(2) 0.01737(13) Uani 1 1 d . . . . .
Au8 Au 0.63734(4) 0.45967(2) 0.35462(2) 0.01951(13) Uani 1 1 d . . . . .
Au9 Au 0.39413(4) 0.57135(2) 0.35671(2) 0.02001(14) Uani 1 1 d . . . . .
Au10 Au 0.33246(4) 0.46328(2) 0.36524(2) 0.01949(14) Uani 1 1 d . . . . .
Au11 Au 0.6673(7) 0.6150(4) 0.4665(7) 0.0166(2) Uani 0.063(4) 1 d . . . A 2
Au12 Au 0.65762(4) 0.61429(2) 0.44382(5) 0.0166(2) Uani 0.937(4) 1 d . . . A 1
Au13 Au 0.74064(3) 0.44088(2) 0.46490(2) 0.01977(13) Uani 1 1 d . . . . .
Au14 Au 0.48425(3) 0.34458(2) 0.47828(2) 0.01550(12) Uani 1 1 d . . . . .
C1 C 0.8023(9) 0.5562(6) 0.4343(6) 0.021(4) Uani 1 1 d . . . . .
H1A H 0.7953 0.5520 0.4704 0.025 Uiso 1 1 calc R . . . .
H1B H 0.8295 0.5313 0.4216 0.025 Uiso 1 1 calc R . . . .
C2 C 0.8470(10) 0.5965(7) 0.4262(7) 0.033(5) Uani 1 1 d . . . . .
H2A H 0.8200 0.6214 0.4395 0.040 Uiso 1 1 calc R . . . .
H2B H 0.8922 0.5940 0.4454 0.040 Uiso 1 1 calc R . . . .
C3 C 0.8653(11) 0.6052(6) 0.3738(8) 0.031(4) Uani 1 1 d . . . . .
C4 C 0.9318(13) 0.5912(7) 0.3536(8) 0.039(5) Uani 1 1 d . . . . .
H4 H 0.9631 0.5748 0.3739 0.047 Uiso 1 1 calc R . . . .
C5 C 0.9531(12) 0.6004(7) 0.3059(8) 0.037(5) Uani 1 1 d . U . . .
H5 H 0.9985 0.5908 0.2941 0.045 Uiso 1 1 calc R . . . .
C6 C 0.9078(14) 0.6237(8) 0.2754(8) 0.045(6) Uani 1 1 d . U . . .
H6 H 0.9208 0.6298 0.2421 0.054 Uiso 1 1 calc R . . . .
C7 C 0.8417(13) 0.6380(8) 0.2952(8) 0.044(6) Uani 1 1 d . . . . .
H7 H 0.8103 0.6547 0.2753 0.053 Uiso 1 1 calc R . . . .
C8 C 0.8229(12) 0.6283(8) 0.3416(8) 0.042(6) Uani 1 1 d . . . . .
H8 H 0.7773 0.6379 0.3531 0.051 Uiso 1 1 calc R . . . .
C9 C 0.3944(9) 0.6584(5) 0.4162(6) 0.018(3) Uani 1 1 d . . . . .
H9A H 0.3571 0.6394 0.4306 0.022 Uiso 1 1 calc R . . . .
H9B H 0.4159 0.6753 0.4435 0.022 Uiso 1 1 calc R . . . .
C10 C 0.3594(10) 0.6886(5) 0.3792(7) 0.024(4) Uani 1 1 d . . . . .
H10A H 0.3494 0.6729 0.3482 0.028 Uiso 1 1 calc R . . . .
H10B H 0.3128 0.6987 0.3928 0.028 Uiso 1 1 calc R . . . .
C11 C 0.4065(10) 0.7270(6) 0.3679(6) 0.024(4) Uani 1 1 d . . . . .
C12 C 0.4480(13) 0.7287(7) 0.3255(8) 0.039(5) Uani 1 1 d . . . . .
H12 H 0.4473 0.7055 0.3027 0.047 Uiso 1 1 calc R . . . .
C13 C 0.4913(13) 0.7647(7) 0.3160(8) 0.041(5) Uani 1 1 d . . . . .
H13 H 0.5170 0.7663 0.2856 0.050 Uiso 1 1 calc R . . . .
C14 C 0.4975(12) 0.7978(7) 0.3496(8) 0.035(5) Uani 1 1 d . . . . .
H14 H 0.5292 0.8212 0.3441 0.042 Uiso 1 1 calc R . . . .
C15 C 0.4549(12) 0.7951(7) 0.3921(8) 0.037(5) Uani 1 1 d . . . . .
H15 H 0.4573 0.8178 0.4156 0.044 Uiso 1 1 calc R . . . .
C16 C 0.4098(10) 0.7614(6) 0.4014(7) 0.027(4) Uani 1 1 d . U . . .
H16 H 0.3808 0.7612 0.4305 0.033 Uiso 1 1 calc R . . . .
C17 C 0.1883(10) 0.5171(6) 0.4338(8) 0.029(4) Uani 1 1 d . . . . .
H17A H 0.2055 0.4995 0.4057 0.034 Uiso 1 1 calc R . . . .
H17B H 0.1796 0.4979 0.4624 0.034 Uiso 1 1 calc R . . . .
C18 C 0.1197(9) 0.5391(6) 0.4198(7) 0.028(4) Uani 1 1 d . U . . .
H18A H 0.1005 0.5544 0.4491 0.034 Uiso 1 1 calc R . . . .
H18B H 0.1300 0.5608 0.3940 0.034 Uiso 1 1 calc R . . . .
C19 C 0.0636(10) 0.5089(6) 0.4009(8) 0.033(5) Uani 1 1 d . U . . .
C20 C 0.0009(10) 0.4997(7) 0.4275(9) 0.038(5) Uani 1 1 d . . . . .
H20 H -0.0065 0.5131 0.4587 0.046 Uiso 1 1 calc R . . . .
C21 C -0.0504(12) 0.4719(8) 0.4097(10) 0.048(6) Uani 1 1 d . . . . .
H21 H -0.0925 0.4665 0.4287 0.058 Uiso 1 1 calc R . . . .
C22 C -0.0413(13) 0.4516(9) 0.3642(11) 0.057(7) Uani 1 1 d . . . . .
H22 H -0.0761 0.4320 0.3520 0.068 Uiso 1 1 calc R . . . .
C23 C 0.0210(15) 0.4611(10) 0.3372(9) 0.059(7) Uani 1 1 d . U . . .
H23 H 0.0281 0.4483 0.3057 0.070 Uiso 1 1 calc R . . . .
C24 C 0.0722(12) 0.4888(8) 0.3555(8) 0.044(6) Uani 1 1 d . U . . .
H24 H 0.1144 0.4943 0.3366 0.053 Uiso 1 1 calc R . . . .
C25 C 0.2604(10) 0.3854(7) 0.4361(7) 0.029(4) Uani 1 1 d . . . . .
H25A H 0.2676 0.3599 0.4573 0.035 Uiso 1 1 calc R . . . .
H25B H 0.2471 0.4098 0.4578 0.035 Uiso 1 1 calc R . . . .
C26 C 0.1980(10) 0.3766(6) 0.3990(7) 0.026(4) Uani 1 1 d . . . . .
H26A H 0.1839 0.4037 0.3825 0.031 Uiso 1 1 calc R . . . .
H26B H 0.2144 0.3563 0.3732 0.031 Uiso 1 1 calc R . . . .
C27 C 0.1333(11) 0.3579(7) 0.4264(7) 0.034(5) Uani 1 1 d . . . . .
C28 C 0.0757(12) 0.3842(9) 0.4418(8) 0.048(6) Uani 1 1 d . . . . .
H28 H 0.0768 0.4141 0.4352 0.057 Uiso 1 1 calc R . . . .
C29 C 0.0180(13) 0.3665(10) 0.4663(9) 0.054(7) Uani 1 1 d . U . . .
H29 H -0.0213 0.3843 0.4756 0.064 Uiso 1 1 calc R . . . .
C30 C 0.0160(14) 0.3239(10) 0.4777(10) 0.060(7) Uani 1 1 d . U . . .
H30 H -0.0236 0.3126 0.4958 0.072 Uiso 1 1 calc R . . . .
C31 C 0.0715(14) 0.2968(10) 0.4629(10) 0.059(7) Uani 1 1 d . U . . .
H31 H 0.0697 0.2671 0.4703 0.070 Uiso 1 1 calc R . . . .
C32 C 0.1306(13) 0.3141(9) 0.4368(9) 0.050(6) Uani 1 1 d . U . . .
H32 H 0.1687 0.2959 0.4263 0.060 Uiso 1 1 calc R . . . .
C33 C 0.5509(10) 0.3592(6) 0.3671(6) 0.025(4) Uani 1 1 d . U . . .
H33A H 0.5006 0.3697 0.3664 0.030 Uiso 1 1 calc R . . . .
H33B H 0.5806 0.3787 0.3467 0.030 Uiso 1 1 calc R . . . .
C34 C 0.5540(12) 0.3141(6) 0.3453(6) 0.029(4) Uani 1 1 d . . . . .
H34A H 0.6007 0.3006 0.3536 0.035 Uiso 0.5 1 calc R . . B 1
H34B H 0.5151 0.2963 0.3597 0.035 Uiso 0.5 1 calc R . . B 1
H34C H 0.6021 0.3016 0.3518 0.035 Uiso 0.5 1 calc R . . C 2
H34D H 0.5178 0.2959 0.3620 0.035 Uiso 0.5 1 calc R . . C 2
C35 C 0.545(2) 0.3161(14) 0.2891(16) 0.022(4) Uani 0.5 1 d D . . D 1
C36 C 0.5953(19) 0.2940(11) 0.2602(9) 0.021(7) Uani 0.5 1 d D U . D 1
H36 H 0.6330 0.2784 0.2757 0.025 Uiso 0.5 1 calc R . . D 1
C36B C 0.583(3) 0.3378(17) 0.2581(12) 0.050(12) Uani 0.5 1 d D U . D 2
H36B H 0.6223 0.3536 0.2708 0.060 Uiso 0.5 1 calc R . . D 2
C37 C 0.5902(18) 0.2949(12) 0.2088(9) 0.031(9) Uani 0.5 1 d D . . D 1
H37 H 0.6223 0.2786 0.1889 0.038 Uiso 0.5 1 calc R . . D 1
C37B C 0.567(2) 0.3389(16) 0.2076(13) 0.049(12) Uani 0.5 1 d D U . D 2
H37B H 0.5946 0.3570 0.1864 0.059 Uiso 0.5 1 calc R . . D 2
C38 C 0.537(2) 0.3201(14) 0.1872(15) 0.040(8) Uani 0.5 1 d D U . D 1
H38 H 0.5319 0.3206 0.1522 0.048 Uiso 0.5 1 calc R . . D 1
C35B C 0.540(2) 0.3137(14) 0.2899(16) 0.022(4) Uani 0.5 1 d D U . D 2
C38B C 0.513(2) 0.3135(14) 0.1881(16) 0.040(8) Uani 0.5 1 d D . . D 2
H38B H 0.5042 0.3132 0.1534 0.3(7) Uiso 0.5 1 calc R U . D 2
C39 C 0.491(2) 0.3446(14) 0.2165(10) 0.033(10) Uani 0.5 1 d D . . D 1
H39 H 0.4570 0.3630 0.2010 0.040 Uiso 0.5 1 calc R . . D 1
C39B C 0.471(2) 0.2887(13) 0.2197(10) 0.038(10) Uani 0.5 1 d D U . D 2
H39B H 0.4345 0.2705 0.2065 0.045 Uiso 0.5 1 calc R . . D 2
C40 C 0.494(2) 0.3429(14) 0.2680(10) 0.040(10) Uani 0.5 1 d D U . D 1
H40 H 0.4620 0.3593 0.2880 0.049 Uiso 0.5 1 calc R . . D 1
C40B C 0.482(2) 0.2907(14) 0.2706(11) 0.032(9) Uani 0.5 1 d D U . D 2
H40B H 0.4502 0.2762 0.2924 0.039 Uiso 0.5 1 calc R . . D 2
C41 C 0.5482(11) 0.5299(6) 0.2846(7) 0.031(4) Uani 1 1 d . . . . .
H41A H 0.5636 0.5229 0.2504 0.037 Uiso 1 1 calc R . . . .
H41B H 0.5026 0.5462 0.2822 0.037 Uiso 1 1 calc R . . . .
C42 C 0.6032(11) 0.5579(6) 0.3070(7) 0.029(4) Uani 1 1 d . . . . .
H42A H 0.6467 0.5406 0.3140 0.034 Uiso 1 1 calc R . . . .
H42B H 0.5846 0.5689 0.3389 0.034 Uiso 1 1 calc R . . . .
C43 C 0.6245(10) 0.5962(7) 0.2740(7) 0.029(4) Uani 1 1 d . . . . .
C44 C 0.6588(12) 0.5899(8) 0.2290(8) 0.041(5) Uani 1 1 d . . . . .
H44 H 0.6676 0.5616 0.2176 0.049 Uiso 1 1 calc R . . . .
C45 C 0.6801(12) 0.6241(8) 0.2008(9) 0.044(6) Uani 1 1 d . . . . .
H45 H 0.7042 0.6188 0.1704 0.053 Uiso 1 1 calc R . . . .
C46 C 0.6679(12) 0.6661(8) 0.2148(8) 0.044(6) Uani 1 1 d . . . . .
H46 H 0.6819 0.6894 0.1944 0.053 Uiso 1 1 calc R . . . .
C47 C 0.6330(11) 0.6728(6) 0.2617(8) 0.037(5) Uani 1 1 d . . . . .
H47 H 0.6241 0.7010 0.2733 0.045 Uiso 1 1 calc R . . . .
C48 C 0.6126(11) 0.6382(6) 0.2898(7) 0.028(4) Uani 1 1 d . . . . .
H48 H 0.5899 0.6429 0.3208 0.034 Uiso 1 1 calc R . . . .
C49 C 0.7482(9) 0.3785(5) 0.3657(6) 0.020(3) Uani 1 1 d . . . . .
H49A H 0.7097 0.3643 0.3852 0.024 Uiso 1 1 calc R . . . .
H49B H 0.7369 0.3747 0.3302 0.024 Uiso 1 1 calc R . . . .
C50 C 0.8195(10) 0.3572(6) 0.3771(7) 0.028(4) Uani 1 1 d . U . . .
H50A H 0.8327 0.3635 0.4119 0.034 Uiso 1 1 calc R . . . .
H50B H 0.8571 0.3699 0.3555 0.034 Uiso 1 1 calc R . . . .
C51 C 0.8190(11) 0.3091(7) 0.3697(7) 0.030(4) Uani 1 1 d . U . . .
C52 C 0.8597(12) 0.2832(7) 0.4004(9) 0.042(5) Uani 1 1 d . U . . .
H52 H 0.8871 0.2962 0.4260 0.051 Uiso 1 1 calc R . . . .
C53 C 0.8621(14) 0.2385(8) 0.3952(8) 0.046(6) Uani 1 1 d . U . . .
H53 H 0.8908 0.2214 0.4165 0.055 Uiso 1 1 calc R . . . .
C54 C 0.8220(14) 0.2207(8) 0.3585(10) 0.051(6) Uani 1 1 d . U . . .
H54 H 0.8211 0.1904 0.3555 0.061 Uiso 1 1 calc R . . . .
C55 C 0.7831(15) 0.2446(10) 0.3259(12) 0.068(8) Uani 1 1 d . U . . .
H55 H 0.7583 0.2313 0.2993 0.082 Uiso 1 1 calc R . . . .
C56 C 0.7802(14) 0.2893(8) 0.3322(11) 0.054(7) Uani 1 1 d . U . . .
H56 H 0.7514 0.3061 0.3105 0.065 Uiso 1 1 calc R . . . .
C57 C 0.3557(18) 0.5146(11) 0.2552(11) 0.015(6) Uani 0.5 1 d . U . E 1
H57A H 0.3686 0.5425 0.2401 0.018 Uiso 0.5 1 calc R . . E 1
H57B H 0.4003 0.4975 0.2579 0.018 Uiso 0.5 1 calc R . . E 1
C58 C 0.3048(19) 0.4919(10) 0.2214(12) 0.013(6) Uani 0.5 1 d . U . E 1
H58A H 0.3289 0.4871 0.1892 0.015 Uiso 0.5 1 calc R . . E 1
H58B H 0.2625 0.5106 0.2155 0.015 Uiso 0.5 1 calc R . . E 1
C58B C 0.277(2) 0.4903(13) 0.2352(15) 0.025(8) Uani 0.5 1 d . U . F 2
H58C H 0.2850 0.4955 0.1995 0.029 Uiso 0.5 1 calc R . . F 2
H58D H 0.2253 0.4946 0.2420 0.029 Uiso 0.5 1 calc R . . F 2
C59 C 0.278(3) 0.4485(17) 0.2416(18) 0.022(11) Uani 0.5 1 d . U . E 1
C59B C 0.296(2) 0.4436(15) 0.2466(17) 0.016(10) Uani 0.5 1 d . U . F 2
C60 C 0.2119(17) 0.4399(11) 0.2545(11) 0.015(6) Uani 0.5 1 d . U . E 1
H60 H 0.1786 0.4630 0.2541 0.018 Uiso 0.5 1 calc R . . E 1
C60B C 0.242(2) 0.4159(13) 0.2648(13) 0.028(8) Uani 0.5 1 d . U . F 2
H60B H 0.1944 0.4259 0.2701 0.034 Uiso 0.5 1 calc R . . F 2
C61 C 0.1851(18) 0.3993(11) 0.2690(12) 0.018(7) Uani 0.5 1 d . U . E 1
H61 H 0.1358 0.3950 0.2770 0.022 Uiso 0.5 1 calc R . . E 1
C61B C 0.261(2) 0.3720(14) 0.2749(15) 0.018(8) Uani 0.5 1 d . U . F 2
H61B H 0.2258 0.3512 0.2835 0.021 Uiso 0.5 1 calc R . . F 2
C62 C 0.233(3) 0.3676(15) 0.2709(16) 0.026(9) Uani 0.5 1 d . U . E 1
H62 H 0.2176 0.3397 0.2801 0.031 Uiso 0.5 1 calc R . . E 1
C62B C 0.332(3) 0.3623(18) 0.2714(16) 0.037(11) Uani 0.5 1 d . . . F 2
H62B H 0.3452 0.3334 0.2775 0.044 Uiso 0.5 1 calc R . . F 2
C63 C 0.303(3) 0.3745(15) 0.2600(17) 0.026(10) Uani 0.5 1 d . U . E 1
H63 H 0.3365 0.3513 0.2622 0.031 Uiso 0.5 1 calc R . . E 1
C63B C 0.383(2) 0.3895(14) 0.2602(15) 0.036(10) Uani 0.5 1 d . . . F 2
H63B H 0.4324 0.3807 0.2609 0.043 Uiso 0.5 1 calc R . . F 2
C64 C 0.3289(19) 0.4157(12) 0.2451(13) 0.020(7) Uani 0.5 1 d . U . E 1
H64 H 0.3784 0.4205 0.2379 0.024 Uiso 0.5 1 calc R . . E 1
C64B C 0.367(2) 0.4284(13) 0.2484(14) 0.026(8) Uani 0.5 1 d . U . F 2
H64B H 0.4049 0.4477 0.2405 0.031 Uiso 0.5 1 calc R . . F 2
C65 C 0.5889(9) 0.7090(5) 0.4280(6) 0.017(3) Uani 1 1 d . . . . .
H65A H 0.5636 0.6907 0.4036 0.021 Uiso 1 1 calc R . . . .
H65B H 0.5550 0.7314 0.4394 0.021 Uiso 1 1 calc R . . . .
C66 C 0.6541(10) 0.7302(6) 0.4033(6) 0.024(4) Uani 1 1 d . . . . .
H66A H 0.6903 0.7079 0.3955 0.029 Uiso 1 1 calc R . . . .
H66B H 0.6387 0.7435 0.3718 0.029 Uiso 1 1 calc R . . . .
C67 C 0.6880(9) 0.7639(5) 0.4361(6) 0.021(4) Uani 1 1 d . U . . .
C68 C 0.7425(10) 0.7533(6) 0.4702(6) 0.026(4) Uani 1 1 d . U . . .
H68 H 0.7591 0.7246 0.4723 0.031 Uiso 1 1 calc R . . . .
C69 C 0.7719(10) 0.7840(6) 0.5006(7) 0.025(4) Uani 1 1 d . . . . .
H69 H 0.8098 0.7769 0.5227 0.030 Uiso 1 1 calc R . . . .
C70 C 0.7449(10) 0.8259(7) 0.4983(8) 0.034(5) Uani 1 1 d . . . . .
H70 H 0.7647 0.8473 0.5192 0.041 Uiso 1 1 calc R . . . .
C71 C 0.6904(11) 0.8364(6) 0.4664(7) 0.031(4) Uani 1 1 d . . . . .
H71 H 0.6723 0.8648 0.4652 0.037 Uiso 1 1 calc R . . . .
C72 C 0.6624(9) 0.8054(5) 0.4362(6) 0.020(3) Uani 1 1 d . U . . .
H72 H 0.6239 0.8127 0.4146 0.024 Uiso 1 1 calc R . . . .
C74 C 0.320(2) 0.5228(14) 0.2644(15) 0.034(9) Uani 0.5 1 d . U . F 2
H74A H 0.3122 0.5512 0.2489 0.040 Uiso 0.5 1 calc R . . F 2
H74B H 0.3714 0.5157 0.2610 0.040 Uiso 0.5 1 calc R . . F 2
S1 S 0.7140(2) 0.55771(14) 0.40413(16) 0.0230(9) Uani 1 1 d . . . . .
S2 S 0.4648(2) 0.62542(13) 0.38723(14) 0.0146(7) Uani 1 1 d . . . . .
S3 S 0.2570(2) 0.55687(14) 0.45018(17) 0.0219(9) Uani 1 1 d . . . . .
S4 S 0.3454(2) 0.39797(13) 0.40387(15) 0.0198(8) Uani 1 1 d . . . . .
S5 S 0.5844(2) 0.35952(13) 0.43180(15) 0.0171(8) Uani 1 1 d . . . . .
S6 S 0.5301(2) 0.47972(15) 0.31716(15) 0.0227(9) Uani 1 1 d . . . . .
S7 S 0.7492(2) 0.43567(14) 0.38034(17) 0.0236(9) Uani 1 1 d . . . . .
S8 S 0.3201(8) 0.5247(7) 0.3191(6) 0.018(3) Uani 0.5 1 d . U . E 1
S8B S 0.3004(8) 0.5276(6) 0.3278(7) 0.019(3) Uani 0.5 1 d . U . F 2
S9 S 0.6173(2) 0.67663(13) 0.48039(15) 0.0187(8) Uani 1 1 d . . . . .

loop_
_atom_site_aniso_label
_atom_site_aniso_U_11
_atom_site_aniso_U_22
_atom_site_aniso_U_33
_atom_site_aniso_U_23
_atom_site_aniso_U_13
_atom_site_aniso_U_12
Au1 0.0124(4) 0.0043(4) 0.0135(4) -0.0008(3) -0.0007(3) -0.0008(3)
Au2 0.0174(3) 0.0080(3) 0.0218(3) 0.0007(2) 0.0049(2) -0.0018(2)
Au3 0.0204(3) 0.0063(3) 0.0171(3) 0.0014(2) -0.0006(2) -0.0009(2)
Au4 0.0151(3) 0.0106(3) 0.0200(3) -0.0002(2) -0.0036(2) 0.0008(2)
Au5 0.0185(3) 0.0067(3) 0.0209(3) -0.0007(2) -0.0047(2) -0.0028(2)
Au6 0.0200(3) 0.0062(3) 0.0200(3) -0.0020(2) 0.0040(2) -0.0001(2)
Au7 0.0244(3) 0.0136(3) 0.0141(3) -0.0009(2) 0.0006(2) 0.0035(2)
Au8 0.0243(3) 0.0112(3) 0.0230(3) 0.0042(2) 0.0062(2) 0.0042(2)
Au9 0.0319(4) 0.0082(3) 0.0199(3) -0.0008(2) -0.0089(2) -0.0018(2)
Au10 0.0275(3) 0.0112(3) 0.0198(3) 0.0005(2) -0.0072(2) -0.0036(2)
Au11 0.0170(3) 0.0098(3) 0.0231(6) 0.0035(3) 0.0010(3) -0.0009(2)
Au12 0.0170(3) 0.0098(3) 0.0231(6) 0.0035(3) 0.0010(3) -0.0009(2)
Au13 0.0178(3) 0.0095(3) 0.0320(3) 0.0009(2) 0.0019(2) 0.0013(2)
Au14 0.0203(3) 0.0079(3) 0.0183(3) 0.0002(2) -0.0001(2) -0.0024(2)
C1 0.017(8) 0.018(9) 0.029(9) 0.000(7) 0.006(6) -0.003(7)
C2 0.018(9) 0.041(13) 0.040(11) -0.003(9) 0.010(8) -0.013(8)
C3 0.034(11) 0.014(9) 0.046(12) 0.007(8) 0.006(9) -0.009(8)
C4 0.050(14) 0.031(12) 0.038(12) -0.001(9) 0.009(10) 0.007(10)
C5 0.040(11) 0.032(11) 0.039(10) -0.012(8) 0.017(8) 0.003(9)
C6 0.065(13) 0.039(12) 0.031(10) -0.005(8) 0.001(9) -0.025(10)
C7 0.052(15) 0.040(14) 0.042(13) 0.009(10) -0.015(11) -0.012(11)
C8 0.036(12) 0.052(16) 0.039(12) -0.018(11) -0.006(9) -0.011(11)
C9 0.020(8) 0.007(8) 0.028(9) -0.003(6) -0.001(6) 0.002(6)
C10 0.024(9) 0.006(8) 0.041(10) -0.009(7) -0.010(7) 0.001(7)
C11 0.030(10) 0.017(9) 0.024(9) 0.005(7) -0.009(7) 0.007(7)
C12 0.059(15) 0.019(11) 0.039(12) -0.004(8) -0.006(10) 0.000(10)
C13 0.059(15) 0.036(13) 0.029(11) 0.012(9) 0.012(10) -0.009(11)
C14 0.039(12) 0.023(11) 0.042(12) 0.009(8) -0.014(9) -0.007(9)
C15 0.044(13) 0.015(10) 0.052(14) -0.005(9) -0.006(10) -0.003(9)
C16 0.034(9) 0.010(8) 0.038(9) -0.004(7) 0.012(7) 0.007(7)
C17 0.026(10) 0.018(10) 0.042(11) -0.002(8) -0.012(8) 0.005(8)
C18 0.018(8) 0.024(9) 0.043(10) 0.003(8) -0.009(7) 0.008(7)
C19 0.026(9) 0.020(9) 0.054(11) 0.016(8) -0.009(8) -0.005(7)
C20 0.021(10) 0.026(11) 0.067(15) 0.017(10) -0.008(9) 0.006(8)
C21 0.023(11) 0.045(15) 0.077(18) 0.018(13) 0.006(11) -0.001(10)
C22 0.034(13) 0.041(16) 0.09(2) 0.000(14) -0.010(13) -0.020(11)
C23 0.061(13) 0.071(15) 0.044(12) -0.003(11) -0.018(10) -0.019(12)
C24 0.029(10) 0.059(13) 0.044(11) 0.007(10) -0.012(8) -0.018(10)
C25 0.022(9) 0.040(12) 0.026(9) 0.007(8) -0.004(7) -0.016(8)
C26 0.027(10) 0.026(10) 0.025(9) 0.014(7) -0.006(7) -0.003(8)
C27 0.032(11) 0.045(13) 0.025(10) 0.012(9) -0.007(8) 0.006(9)
C28 0.032(12) 0.065(18) 0.046(14) -0.008(12) 0.003(10) -0.017(12)
C29 0.037(11) 0.077(15) 0.047(12) 0.009(11) -0.003(9) 0.010(11)
C30 0.040(12) 0.075(16) 0.066(14) 0.019(12) 0.004(10) -0.013(11)
C31 0.049(12) 0.063(14) 0.064(13) 0.045(11) -0.014(10) -0.002(11)
C32 0.036(11) 0.057(14) 0.057(12) 0.019(11) -0.010(9) 0.003(10)
C33 0.035(9) 0.022(9) 0.017(8) 0.005(6) -0.008(7) 0.011(7)
C34 0.047(12) 0.022(10) 0.018(9) -0.009(7) 0.003(8) -0.009(9)
C35 0.020(7) 0.021(8) 0.025(7) -0.003(6) -0.002(6) -0.003(6)
C36 0.028(14) 0.016(14) 0.019(13) -0.004(11) -0.006(11) 0.001(12)
C36B 0.047(18) 0.05(2) 0.049(18) -0.006(15) 0.005(15) -0.008(16)
C37 0.019(18) 0.03(2) 0.04(2) -0.022(18) 0.005(15) -0.004(16)
C37B 0.049(19) 0.06(2) 0.037(17) 0.000(15) -0.006(15) -0.005(16)
C38 0.043(13) 0.042(11) 0.034(9) -0.007(8) 0.002(9) -0.004(9)
C35B 0.020(7) 0.021(8) 0.025(7) -0.003(6) -0.002(6) -0.003(6)
C38B 0.043(13) 0.042(11) 0.034(9) -0.007(8) 0.002(9) -0.004(9)
C39 0.05(2) 0.04(3) 0.010(16) -0.009(15) -0.004(15) 0.01(2)
C39B 0.041(17) 0.035(17) 0.037(16) -0.005(14) -0.016(14) 0.001(14)
C40 0.041(17) 0.041(18) 0.039(16) -0.016(14) 0.003(14) 0.003(14)
C40B 0.029(12) 0.034(12) 0.034(12) -0.001(9) -0.007(9) 0.002(9)
C41 0.038(11) 0.014(10) 0.040(11) 0.008(8) 0.001(8) -0.001(8)
C42 0.047(12) 0.011(9) 0.028(9) 0.005(7) 0.004(8) 0.013(8)
C43 0.018(9) 0.037(12) 0.033(10) 0.006(8) -0.012(7) 0.001(8)
C44 0.036(12) 0.042(14) 0.046(13) 0.004(10) -0.002(10) 0.009(10)
C45 0.039(13) 0.044(15) 0.048(14) 0.001(11) 0.005(10) -0.003(11)
C46 0.044(14) 0.049(16) 0.040(13) 0.019(11) 0.002(10) -0.004(11)
C47 0.040(12) 0.012(10) 0.061(15) 0.008(9) 0.006(10) 0.003(8)
C48 0.039(11) 0.018(10) 0.028(10) 0.007(7) 0.007(8) -0.001(8)
C49 0.021(9) 0.011(8) 0.028(9) 0.007(6) 0.003(7) 0.004(6)
C50 0.032(9) 0.014(8) 0.039(10) 0.010(7) 0.009(7) 0.004(7)
C51 0.028(9) 0.024(9) 0.040(10) 0.009(8) 0.014(8) 0.009(7)
C52 0.044(11) 0.033(11) 0.050(11) 0.004(9) -0.003(9) 0.018(9)
C53 0.062(13) 0.039(11) 0.036(10) 0.021(9) 0.027(9) 0.021(10)
C54 0.052(13) 0.019(10) 0.080(14) 0.011(10) -0.002(11) -0.004(9)
C55 0.056(13) 0.052(14) 0.096(16) -0.010(13) -0.023(12) -0.012(12)
C56 0.050(12) 0.028(11) 0.084(15) 0.005(11) -0.021(11) 0.002(10)
C57 0.017(10) 0.014(10) 0.015(9) -0.008(8) 0.009(8) 0.000(8)
C58 0.015(10) 0.011(10) 0.012(9) -0.003(8) 0.000(8) -0.004(8)
C58B 0.024(11) 0.022(11) 0.028(11) -0.008(9) -0.006(9) -0.002(9)
C59 0.023(14) 0.021(14) 0.023(14) 0.000(9) -0.003(9) 0.004(9)
C59B 0.017(13) 0.016(12) 0.016(12) -0.003(8) -0.002(9) 0.000(9)
C60 0.017(9) 0.014(10) 0.013(9) -0.002(8) -0.005(8) 0.004(8)
C60B 0.029(11) 0.030(11) 0.026(11) 0.002(8) -0.008(8) -0.003(9)
C61 0.019(10) 0.015(10) 0.021(10) 0.001(8) -0.002(8) -0.005(8)
C61B 0.016(12) 0.015(11) 0.022(11) 0.005(8) -0.001(9) -0.001(9)
C62 0.032(17) 0.017(15) 0.028(16) 0.001(12) -0.006(14) 0.006(14)
C62B 0.05(3) 0.04(3) 0.02(2) -0.002(19) 0.00(2) -0.02(2)
C63 0.028(17) 0.025(16) 0.024(16) -0.008(13) 0.002(14) 0.006(14)
C63B 0.04(2) 0.04(3) 0.04(2) -0.013(18) 0.014(18) 0.007(19)
C64 0.015(10) 0.018(10) 0.027(10) -0.002(8) 0.000(8) 0.001(8)
C64B 0.022(11) 0.028(11) 0.029(11) 0.001(8) 0.004(8) -0.004(9)
C65 0.019(8) 0.012(8) 0.021(8) 0.003(6) -0.002(6) -0.002(6)
C66 0.037(11) 0.021(10) 0.013(8) 0.003(6) 0.001(7) 0.003(8)
C67 0.025(8) 0.008(7) 0.030(8) 0.000(6) 0.009(7) -0.006(6)
C68 0.028(9) 0.021(9) 0.028(8) 0.011(7) 0.005(7) -0.011(7)
C69 0.021(9) 0.026(10) 0.026(9) -0.001(7) 0.000(7) -0.013(7)
C70 0.021(10) 0.032(12) 0.050(12) -0.011(9) 0.013(8) -0.003(8)
C71 0.033(11) 0.018(10) 0.041(11) 0.009(8) 0.005(8) -0.005(8)
C72 0.021(7) 0.010(6) 0.030(7) 0.004(5) -0.002(6) -0.005(5)
C74 0.033(12) 0.030(12) 0.038(12) 0.002(9) -0.001(9) -0.005(9)
S1 0.027(2) 0.013(2) 0.029(2) 0.0028(16) 0.0064(17) -0.0022(17)
S2 0.0182(19) 0.0095(19) 0.0159(18) -0.0031(14) -0.0015(14) 0.0004(14)
S3 0.020(2) 0.012(2) 0.034(2) -0.0037(16) -0.0083(17) 0.0056(16)
S4 0.025(2) 0.010(2) 0.024(2) 0.0009(15) -0.0053(16) -0.0054(16)
S5 0.025(2) 0.0081(19) 0.0187(19) -0.0010(14) 0.0029(15) -0.0014(15)
S6 0.030(2) 0.022(2) 0.0155(19) -0.0011(16) 0.0005(16) 0.0043(18)
S7 0.023(2) 0.013(2) 0.035(2) 0.0089(17) 0.0113(17) 0.0042(17)
S8 0.020(6) 0.013(5) 0.019(6) -0.001(4) -0.006(5) -0.001(5)
S8B 0.027(7) 0.006(5) 0.025(7) 0.003(4) -0.010(5) -0.004(5)
S9 0.020(2) 0.0099(19) 0.026(2) 0.0044(15) -0.0010(15) -0.0042(15)

loop_
_atom_type_symbol
_atom_type_description
_atom_type_scat_dispersion_real
_atom_type_scat_dispersion_imag
_atom_type_scat_source
C C 0.0033 0.0016 'International Tables Vol C Tables 4.2.6.8 and 6.1.1.4'
H H 0.0000 0.0000 'International Tables Vol C Tables 4.2.6.8 and 6.1.1.4'
Au Au -2.0133 8.8022 'International Tables Vol C Tables 4.2.6.8 and 6.1.1.4'
S S 0.1246 0.1234 'International Tables Vol C Tables 4.2.6.8 and 6.1.1.4'

loop_
_exptl_crystal_face_index_h
_exptl_crystal_face_index_k
_exptl_crystal_face_index_l
_exptl_crystal_face_perp_dist
_exptl_oxdiff_crystal_face_indexfrac_h
_exptl_oxdiff_crystal_face_indexfrac_k
_exptl_oxdiff_crystal_face_indexfrac_l
_exptl_oxdiff_crystal_face_x
_exptl_oxdiff_crystal_face_y
_exptl_oxdiff_crystal_face_z
0 -2 -38 0.0850 -0.0001 -1.9992 -37.9997 0.7414 0.3967 -0.5412
2 4 38 0.0726 2.0001 3.9993 37.9997 -0.7822 -0.4259 0.4677
19 15 -22 0.0902 18.9998 15.0016 -21.9996 0.0305 0.0118 -0.9887
18 16 24 0.0768 17.9999 16.0005 24.0000 -0.8483 -0.4450 -0.2935
-19 -17 -21 0.0950 -18.9999 -17.0007 -21.0000 0.8095 0.4316 0.3743
-21 -16 18 0.0873 -20.9998 -16.0017 17.9996 0.0931 0.0338 0.9956
-4 43 -5 0.0207 -4.0000 43.0012 -4.9999 0.3662 -0.8771 -0.3020
3 -43 6 0.0260 3.0000 -43.0012 5.9999 -0.3615 0.8615 0.3454
-12 39 3 0.0386 -12.0000 39.0006 3.0000 0.3874 -0.9187 0.0773
19 -28 -12 0.0781 18.9999 -27.9998 -11.9998 -0.3369 0.8170 -0.4984

loop_
_geom_angle_atom_site_label_1
_geom_angle_atom_site_label_2
_geom_angle_atom_site_label_3
_geom_angle
_geom_angle_site_symmetry_1
_geom_angle_site_symmetry_3
Au2 Au1 Au2 180.0 5_666 .
Au3 Au1 Au2 114.185(18) . 5_666
Au3 Au1 Au2 114.183(18) 5_666 .
Au3 Au1 Au2 65.815(18) 5_666 5_666
Au3 Au1 Au2 65.817(18) . .
Au3 Au1 Au3 180.0 5_666 .
Au3 Au1 Au4 114.471(18) 5_666 .
Au3 Au1 Au4 65.530(18) 5_666 5_666
Au3 Au1 Au4 114.471(18) . 5_666
Au3 Au1 Au4 65.528(18) . .
Au3 Au1 Au5 120.296(18) 5_666 5_666
Au3 Au1 Au5 120.296(18) . .
Au3 Au1 Au5 59.703(18) 5_666 .
Au3 Au1 Au5 59.706(18) . 5_666
Au3 Au1 Au6 63.442(18) 5_666 .
Au3 Au1 Au6 63.443(18) . 5_666
Au3 Au1 Au6 116.556(18) . .
Au3 Au1 Au6 116.558(18) 5_666 5_666
Au3 Au1 Au7 116.492(18) 5_666 .
Au3 Au1 Au7 116.493(18) . 5_666
Au3 Au1 Au7 63.506(18) . .
Au3 Au1 Au7 63.509(18) 5_666 5_666
Au4 Au1 Au2 61.815(18) 5_666 .
Au4 Au1 Au2 61.815(18) . 5_666
Au4 Au1 Au2 118.185(18) 5_666 5_666
Au4 Au1 Au2 118.185(18) . .
Au4 Au1 Au4 180.0 5_666 .
Au4 Au1 Au6 115.786(18) 5_666 5_666
Au4 Au1 Au6 64.216(18) 5_666 .
Au4 Au1 Au6 115.785(18) . .
Au4 Au1 Au6 64.213(18) . 5_666
Au4 Au1 Au7 120.215(18) . 5_666
Au4 Au1 Au7 120.217(18) 5_666 .
Au4 Au1 Au7 59.783(18) . .
Au4 Au1 Au7 59.785(18) 5_666 5_666
Au5 Au1 Au2 116.874(18) 5_666 5_666
Au5 Au1 Au2 63.129(18) 5_666 .
Au5 Au1 Au2 63.127(18) . 5_666
Au5 Au1 Au2 116.871(18) . .
Au5 Au1 Au4 63.008(18) 5_666 5_666
Au5 Au1 Au4 116.990(18) . 5_666
Au5 Au1 Au4 63.011(18) . .
Au5 Au1 Au4 116.991(18) 5_666 .
Au5 Au1 Au5 180.0 5_666 .
Au5 Au1 Au6 65.125(18) . .
Au5 Au1 Au6 114.873(18) 5_666 .
Au5 Au1 Au6 65.128(18) 5_666 5_666
Au5 Au1 Au6 114.873(18) . 5_666
Au5 Au1 Au7 114.325(19) . 5_666
Au5 Au1 Au7 65.674(18) 5_666 5_666
Au5 Au1 Au7 114.326(19) 5_666 .
Au5 Au1 Au7 65.675(19) . .
Au6 Au1 Au2 59.807(18) . .
Au6 Au1 Au2 120.190(18) . 5_666
Au6 Au1 Au2 120.194(18) 5_666 .
Au6 Au1 Au2 59.809(18) 5_666 5_666
Au6 Au1 Au6 179.998(16) 5_666 .
Au7 Au1 Au2 65.642(18) . .
Au7 Au1 Au2 65.643(19) 5_666 5_666
Au7 Au1 Au2 114.359(19) 5_666 .
Au7 Au1 Au2 114.356(19) . 5_666
Au7 Au1 Au6 113.941(18) . 5_666
Au7 Au1 Au6 113.944(18) 5_666 .
Au7 Au1 Au6 66.058(18) . .
Au7 Au1 Au6 66.057(18) 5_666 5_666
Au7 Au1 Au7 180.0 . 5_666
Au1 Au2 Au3 56.731(16) . .
Au1 Au2 Au4 58.799(17) . 5_666
Au1 Au2 Au5 58.085(17) . 5_666
Au1 Au2 Au7 56.984(16) . .
Au1 Au2 Au8 110.55(2) . .
Au1 Au2 Au11 106.7(2) . .
Au1 Au2 Au12 109.92(2) . .
Au1 Au2 Au13 111.68(2) . .
Au3 Au2 Au8 114.21(3) . .
Au3 Au2 Au11 63.3(2) . .
Au3 Au2 Au12 60.05(2) . .
Au3 Au2 Au13 168.26(3) . .
Au4 Au2 Au3 104.85(2) 5_666 .
Au4 Au2 Au5 60.27(2) 5_666 5_666
Au4 Au2 Au7 109.96(3) 5_666 .
Au4 Au2 Au8 121.16(3) 5_666 .
Au4 Au2 Au11 105.5(3) 5_666 .
Au4 Au2 Au12 116.74(3) 5_666 .
Au4 Au2 Au13 64.64(2) 5_666 .
Au5 Au2 Au3 55.36(2) 5_666 .
Au5 Au2 Au7 103.65(2) 5_666 .
Au5 Au2 Au8 167.04(3) 5_666 .
Au5 Au2 Au11 54.7(3) 5_666 .
Au5 Au2 Au12 63.16(3) 5_666 .
Au5 Au2 Au13 118.53(3) 5_666 .
Au6 Au2 Au1 60.067(17) . .
Au6 Au2 Au3 109.05(3) . .
Au6 Au2 Au4 63.22(2) . 5_666
Au6 Au2 Au5 110.75(3) . 5_666
Au6 Au2 Au7 62.94(2) . .
Au6 Au2 Au8 63.36(2) . .
Au6 Au2 Au11 165.4(3) . .
Au6 Au2 Au12 169.06(3) . .
Au6 Au2 Au13 62.26(2) . .
Au7 Au2 Au3 57.81(2) . .
Au7 Au2 Au8 63.45(2) . .
Au7 Au2 Au11 116.6(3) . .
Au7 Au2 Au12 108.59(3) . .
Au7 Au2 Au13 119.23(3) . .
Au8 Au2 Au11 130.6(3) . .
Au8 Au2 Au12 120.44(3) . .
Au8 Au2 Au13 70.10(2) . .
Au12 Au2 Au13 128.34(3) . .
Au13 Au2 Au11 123.1(3) . .
S1 Au2 Au1 155.62(11) . .
S1 Au2 Au3 99.25(11) . .
S1 Au2 Au4 133.68(12) . 5_666
S1 Au2 Au5 106.62(11) . 5_666
S1 Au2 Au6 141.55(11) . .
S1 Au2 Au7 116.37(11) . .
S1 Au2 Au8 81.69(11) . .
S1 Au2 Au11 52.8(3) . .
S1 Au2 Au12 47.27(11) . .
S1 Au2 Au13 92.14(11) . .
Au1 Au3 Au2 57.452(16) . .
Au1 Au3 Au4 57.327(16) . .
Au1 Au3 Au6 58.628(17) . 5_666
Au1 Au3 Au7 58.422(17) . .
Au1 Au3 Au9 107.82(2) . .
Au1 Au3 Au11 105.6(3) . .
Au1 Au3 Au12 111.97(3) . .
Au1 Au3 Au14 112.69(2) . 5_666
Au2 Au3 Au9 115.59(2) . .
Au2 Au3 Au11 61.2(2) . .
Au2 Au3 Au12 61.67(2) . .
Au2 Au3 Au14 116.88(3) . 5_666
Au4 Au3 Au2 104.97(2) . .
Au4 Au3 Au9 58.64(2) . .
Au4 Au3 Au11 162.9(3) . .
Au4 Au3 Au12 166.56(3) . .
Au4 Au3 Au14 119.13(3) . 5_666
Au5 Au3 Au1 60.179(17) 5_666 .
Au5 Au3 Au2 60.31(2) 5_666 .
Au5 Au3 Au4 110.33(3) 5_666 .
Au5 Au3 Au6 63.51(2) 5_666 5_666
Au5 Au3 Au7 110.41(3) 5_666 .
Au5 Au3 Au9 167.94(3) 5_666 .
Au5 Au3 Au11 55.0(3) 5_666 .
Au5 Au3 Au12 65.49(3) 5_666 .
Au5 Au3 Au14 63.14(2) 5_666 5_666
Au6 Au3 Au2 108.97(2) 5_666 .
Au6 Au3 Au4 59.90(2) 5_666 .
Au6 Au3 Au9 110.28(3) 5_666 .
Au6 Au3 Au11 112.9(3) 5_666 .
Au6 Au3 Au12 123.70(3) 5_666 .
Au6 Au3 Au14 65.65(2) 5_666 5_666
Au7 Au3 Au2 61.07(2) . .
Au7 Au3 Au4 55.73(2) . .
Au7 Au3 Au6 106.10(3) . 5_666
Au7 Au3 Au9 60.16(2) . .
Au7 Au3 Au11 117.7(2) . .
Au7 Au3 Au12 112.63(3) . .
Au7 Au3 Au14 170.93(3) . 5_666
Au9 Au3 Au11 134.8(3) . .
Au12 Au3 Au9 123.93(3) . .
Au12 Au3 Au14 71.35(3) . 5_666
Au14 Au3 Au9 125.18(3) 5_666 .
Au14 Au3 Au11 64.8(3) 5_666 .
S2 Au3 Au1 152.52(10) . .
S2 Au3 Au2 128.87(10) . .
S2 Au3 Au4 97.80(10) . .
S2 Au3 Au5 147.17(10) . 5_666
S2 Au3 Au6 122.04(10) . 5_666
S2 Au3 Au7 99.17(9) . .
S2 Au3 Au9 44.76(9) . .
S2 Au3 Au11 98.9(3) . .
S2 Au3 Au12 90.54(10) . .
S2 Au3 Au14 88.79(9) . 5_666
Au1 Au4 Au2 59.383(17) . 5_666
Au1 Au4 Au3 57.144(16) . .
Au1 Au4 Au5 58.429(16) . .
Au1 Au4 Au6 58.144(17) . 5_666
Au1 Au4 Au9 112.84(2) . .
Au1 Au4 Au10 113.15(2) . .
Au1 Au4 Au13 110.02(2) . 5_666
Au2 Au4 Au3 105.62(2) 5_666 .
Au2 Au4 Au5 60.76(2) 5_666 .
Au2 Au4 Au6 57.13(2) 5_666 5_666
Au2 Au4 Au9 170.29(3) 5_666 .
Au2 Au4 Au10 117.15(3) 5_666 .
Au2 Au4 Au13 62.02(2) 5_666 5_666
Au3 Au4 Au9 64.69(2) . .
Au3 Au4 Au10 120.28(3) . .
Au3 Au4 Au13 110.26(2) . 5_666
Au5 Au4 Au3 109.09(3) . .
Au5 Au4 Au6 106.33(2) . 5_666
Au5 Au4 Au9 121.62(3) . .
Au5 Au4 Au10 64.91(2) . .
Au5 Au4 Au13 116.64(3) . 5_666
Au6 Au4 Au3 58.76(2) 5_666 .
Au6 Au4 Au9 114.45(3) 5_666 .
Au6 Au4 Au10 170.86(3) 5_666 .
Au6 Au4 Au13 59.66(2) 5_666 5_666
Au7 Au4 Au1 60.194(18) . .
Au7 Au4 Au2 112.60(3) . 5_666
Au7 Au4 Au3 60.67(2) . .
Au7 Au4 Au5 64.12(2) . .
Au7 Au4 Au6 109.23(3) . 5_666
Au7 Au4 Au9 64.03(2) . .
Au7 Au4 Au10 65.27(2) . .
Au7 Au4 Au13 168.88(3) . 5_666
Au9 Au4 Au10 70.48(2) . .
Au9 Au4 Au13 119.49(3) . 5_666
Au10 Au4 Au13 125.65(3) . 5_666
S3 Au4 Au1 154.15(11) . .
S3 Au4 Au2 103.20(11) . 5_666
S3 Au4 Au3 117.89(11) . .
S3 Au4 Au5 133.00(11) . .
S3 Au4 Au6 96.81(10) . 5_666
S3 Au4 Au7 143.23(11) . .
S3 Au4 Au9 81.92(11) . .
S3 Au4 Au10 91.46(10) . .
S3 Au4 Au13 45.25(11) . 5_666
Au1 Au5 Au2 58.785(17) . 5_666
Au1 Au5 Au4 58.560(17) . .
Au1 Au5 Au6 57.747(16) . .
Au1 Au5 Au7 57.301(17) . .
Au1 Au5 Au10 109.75(2) . .
Au1 Au5 Au11 119.1(4) . 5_666
Au1 Au5 Au12 109.31(3) . 5_666
Au1 Au5 Au14 113.20(2) . .
Au2 Au5 Au6 110.05(2) 5_666 .
Au2 Au5 Au7 104.48(2) 5_666 .
Au2 Au5 Au10 112.03(3) 5_666 .
Au2 Au5 Au12 61.73(2) 5_666 5_666
Au2 Au5 Au14 120.97(3) 5_666 .
Au3 Au5 Au1 60.115(17) 5_666 .
Au3 Au5 Au2 64.34(2) 5_666 5_666
Au3 Au5 Au4 111.01(3) 5_666 .
Au3 Au5 Au6 60.94(2) 5_666 .
Au3 Au5 Au7 109.71(3) 5_666 .
Au3 Au5 Au10 169.84(3) 5_666 .
Au3 Au5 Au11 71.9(4) 5_666 5_666
Au3 Au5 Au12 62.13(3) 5_666 5_666
Au3 Au5 Au14 63.83(2) 5_666 .
Au4 Au5 Au2 58.96(2) . 5_666
Au4 Au5 Au6 106.28(2) . .
Au4 Au5 Au7 55.84(2) . .
Au4 Au5 Au10 60.71(2) . .
Au4 Au5 Au12 114.33(3) . 5_666
Au4 Au5 Au14 171.16(3) . .
Au6 Au5 Au7 60.76(2) . .
Au6 Au5 Au10 114.15(3) . .
Au6 Au5 Au12 118.36(3) . 5_666
Au6 Au5 Au14 65.08(2) . .
Au7 Au5 Au10 61.23(2) . .
Au7 Au5 Au12 165.69(3) . 5_666
Au7 Au5 Au14 117.94(3) . .
Au11 Au5 Au2 68.1(3) 5_666 5_666
Au11 Au5 Au4 115.5(2) 5_666 .
Au11 Au5 Au6 125.4(3) 5_666 .
Au11 Au5 Au7 171.3(2) 5_666 .
Au11 Au5 Au10 116.3(4) 5_666 .
Au11 Au5 Au14 70.6(2) 5_666 .
Au12 Au5 Au10 125.58(3) 5_666 .
Au14 Au5 Au10 123.50(3) . .
Au14 Au5 Au12 70.40(2) . 5_666
S4 Au5 Au1 153.68(10) . .
S4 Au5 Au2 131.23(11) . 5_666
S4 Au5 Au3 144.47(11) . 5_666
S4 Au5 Au4 103.12(11) . .
S4 Au5 Au6 118.67(11) . .
S4 Au5 Au7 97.27(10) . .
S4 Au5 Au10 45.33(10) . .
S4 Au5 Au11 85.0(4) . 5_666
S4 Au5 Au12 95.23(11) . 5_666
S4 Au5 Au14 83.44(11) . .
Au1 Au6 Au3 57.928(16) . 5_666
Au1 Au6 Au4 57.640(16) . 5_666
Au1 Au6 Au5 57.128(16) . .
Au1 Au6 Au7 56.805(16) . .
Au1 Au6 Au8 110.46(2) . .
Au1 Au6 Au13 113.70(2) . .
Au1 Au6 Au14 107.31(2) . .
Au2 Au6 Au1 60.126(18) . .
Au2 Au6 Au3 109.79(3) . 5_666
Au2 Au6 Au4 59.65(2) . 5_666
Au2 Au6 Au5 110.24(3) . .
Au2 Au6 Au7 62.35(2) . .
Au2 Au6 Au8 63.19(2) . .
Au2 Au6 Au13 64.69(2) . .
Au2 Au6 Au14 167.43(3) . .
Au3 Au6 Au4 61.35(2) 5_666 5_666
Au3 Au6 Au5 55.55(2) 5_666 .
Au3 Au6 Au7 104.69(2) 5_666 .
Au3 Au6 Au8 167.61(3) 5_666 .
Au3 Au6 Au13 116.46(3) 5_666 .
Au3 Au6 Au14 59.753(19) 5_666 .
Au4 Au6 Au5 105.22(2) 5_666 .
Au4 Au6 Au7 106.91(2) 5_666 .
Au4 Au6 Au8 117.81(3) 5_666 .
Au4 Au6 Au13 64.42(2) 5_666 .
Au4 Au6 Au14 115.19(2) 5_666 .
Au5 Au6 Au7 59.89(2) . .
Au5 Au6 Au8 115.74(3) . .
Au5 Au6 Au13 169.62(3) . .
Au5 Au6 Au14 58.734(19) . .
Au7 Au6 Au8 63.21(2) . .
Au7 Au6 Au13 120.85(3) . .
Au7 Au6 Au14 111.71(2) . .
Au8 Au6 Au14 125.56(3) . .
Au13 Au6 Au8 70.91(2) . .
Au13 Au6 Au14 125.04(3) . .
S5 Au6 Au1 151.27(10) . .
S5 Au6 Au2 148.00(10) . .
S5 Au6 Au3 100.01(10) . 5_666
S5 Au6 Au4 131.49(10) . 5_666
S5 Au6 Au5 95.96(10) . .
S5 Au6 Au7 121.43(10) . .
S5 Au6 Au8 89.34(10) . .
S5 Au6 Au13 91.99(10) . .
S5 Au6 Au14 44.43(10) . .
Au1 Au7 Au2 57.373(16) . .
Au1 Au7 Au3 58.072(16) . .
Au1 Au7 Au5 57.024(16) . .
Au1 Au7 Au6 57.138(16) . .
Au1 Au7 Au8 107.45(2) . .
Au1 Au7 Au9 111.60(2) . .
Au1 Au7 Au10 110.84(2) . .
Au2 Au7 Au6 54.71(2) . .
Au2 Au7 Au8 59.37(2) . .
Au2 Au7 Au9 120.07(3) . .
Au2 Au7 Au10 166.40(3) . .
Au3 Au7 Au2 61.12(2) . .
Au3 Au7 Au5 108.24(2) . .
Au3 Au7 Au6 105.10(2) . .
Au3 Au7 Au8 113.53(3) . .
Au3 Au7 Au9 65.14(2) . .
Au3 Au7 Au10 120.46(3) . .
Au4 Au7 Au1 60.023(17) . .
Au4 Au7 Au2 111.14(3) . .
Au4 Au7 Au3 63.60(2) . .
Au4 Au7 Au5 60.04(2) . .
Au4 Au7 Au6 108.53(3) . .
Au4 Au7 Au8 167.16(3) . .
Au4 Au7 Au9 62.66(2) . .
Au4 Au7 Au10 62.55(2) . .
Au5 Au7 Au2 103.64(2) . .
Au5 Au7 Au6 59.35(2) . .
Au5 Au7 Au8 111.87(3) . .
Au5 Au7 Au9 116.82(3) . .
Au5 Au7 Au10 62.78(2) . .
Au6 Au7 Au8 59.316(19) . .
Au6 Au7 Au9 168.70(3) . .
Au6 Au7 Au10 114.29(3) . .
Au9 Au7 Au8 128.73(3) . .
Au9 Au7 Au10 69.06(2) . .
Au10 Au7 Au8 124.50(3) . .
S6 Au7 Au1 153.40(11) . .
S6 Au7 Au2 100.46(11) . .
S6 Au7 Au3 127.57(12) . .
S6 Au7 Au4 146.29(11) . .
S6 Au7 Au5 124.09(12) . .
S6 Au7 Au6 99.00(11) . .
S6 Au7 Au8 46.03(11) . .
S6 Au7 Au9 91.78(11) . .
S6 Au7 Au10 88.78(12) . .
Au2 Au8 Au6 53.444(19) . .
Au2 Au8 Au7 57.181(19) . .
Au6 Au8 Au7 57.470(19) . .
S6 Au8 Au2 99.36(11) . .
S6 Au8 Au6 98.22(11) . .
S6 Au8 Au7 47.06(10) . .
S7 Au8 Au2 88.96(12) . .
S7 Au8 Au6 88.68(11) . .
S7 Au8 Au7 141.49(11) . .
S7 Au8 S6 171.33(16) . .
Au4 Au9 Au3 56.665(18) . .
Au4 Au9 Au7 53.308(19) . .
Au7 Au9 Au3 54.699(19) . .
S2 Au9 Au3 46.88(10) . .
S2 Au9 Au4 97.86(10) . .
S2 Au9 Au7 96.03(10) . .
S2 Au9 S8B 166.8(4) . .
S8 Au9 Au3 140.8(5) . .
S8 Au9 Au4 88.9(5) . .
S8 Au9 Au7 90.9(5) . .
S8 Au9 S2 172.3(5) . .
S8B Au9 Au3 139.4(5) . .
S8B Au9 Au4 83.9(4) . .
S8B Au9 Au7 95.5(4) . .
Au4 Au10 Au5 54.378(18) . .
Au4 Au10 Au7 52.185(18) . .
Au7 Au10 Au5 55.991(19) . .
S4 Au10 Au4 98.71(10) . .
S4 Au10 Au5 47.09(10) . .
S4 Au10 Au7 94.13(11) . .
S4 Au10 S8B 171.2(4) . .
S8 Au10 Au4 86.9(5) . .
S8 Au10 Au5 137.6(5) . .
S8 Au10 Au7 88.0(4) . .
S8 Au10 S4 174.1(4) . .
S8B Au10 Au4 83.3(4) . .
S8B Au10 Au5 137.0(5) . .
S8B Au10 Au7 93.9(4) . .
Au2 Au11 Au3 55.5(2) . .
Au5 Au11 Au2 57.2(2) 5_666 .
Au5 Au11 Au3 53.09(19) 5_666 .
S1 Au11 Au2 47.1(2) . .
S1 Au11 Au3 88.8(4) . .
S1 Au11 Au5 103.4(4) . 5_666
S9 Au11 Au2 141.6(5) . .
S9 Au11 Au3 86.6(4) . .
S9 Au11 Au5 97.6(5) . 5_666
S9 Au11 S1 149.7(9) . .
Au2 Au12 Au5 55.11(2) . 5_666
Au3 Au12 Au2 58.28(2) . .
Au3 Au12 Au5 52.385(19) . 5_666
S1 Au12 Au2 49.39(11) . .
S1 Au12 Au3 99.47(11) . .
S1 Au12 Au5 100.98(11) . 5_666
S9 Au12 Au2 138.95(11) . .
S9 Au12 Au3 89.20(10) . .
S9 Au12 Au5 85.89(10) . 5_666
S9 Au12 S1 171.10(15) . .
Au2 Au13 Au4 53.339(18) . 5_666
Au6 Au13 Au2 53.054(19) . .
Au6 Au13 Au4 55.923(19) . 5_666
S3 Au13 Au2 97.11(11) 5_666 .
S3 Au13 Au4 47.53(11) 5_666 5_666
S3 Au13 Au6 95.42(11) 5_666 .
S3 Au13 S7 174.45(15) 5_666 .
S7 Au13 Au2 87.97(11) . .
S7 Au13 Au4 138.01(11) . 5_666
S7 Au13 Au6 89.41(11) . .
Au3 Au14 Au6 54.600(18) 5_666 .
Au5 Au14 Au3 53.028(19) . 5_666
Au5 Au14 Au6 56.190(19) . .
S5 Au14 Au3 97.03(10) . 5_666
S5 Au14 Au5 95.42(10) . .
S5 Au14 Au6 46.47(10) . .
S9 Au14 Au3 89.03(11) 5_666 5_666
S9 Au14 Au5 88.33(11) 5_666 .
S9 Au14 Au6 139.12(11) 5_666 .
S9 Au14 S5 173.94(15) 5_666 .
H1A C1 H1B 107.7 . .
C2 C1 H1A 108.8 . .
C2 C1 H1B 108.8 . .
C2 C1 S1 113.7(13) . .
S1 C1 H1A 108.8 . .
S1 C1 H1B 108.8 . .
C1 C2 H2A 108.7 . .
C1 C2 H2B 108.7 . .
H2A C2 H2B 107.6 . .
C3 C2 C1 114.4(16) . .
C3 C2 H2A 108.7 . .
C3 C2 H2B 108.7 . .
C4 C3 C2 120.9(19) . .
C8 C3 C2 125(2) . .
C8 C3 C4 114.5(19) . .
C3 C4 H4 118.4 . .
C5 C4 C3 123(2) . .
C5 C4 H4 118.4 . .
C4 C5 H5 120.3 . .
C4 C5 C6 119(2) . .
C6 C5 H5 120.3 . .
C5 C6 H6 121.0 . .
C5 C6 C7 118(2) . .
C7 C6 H6 121.0 . .
C6 C7 H7 119.6 . .
C8 C7 C6 121(2) . .
C8 C7 H7 119.6 . .
C3 C8 H8 117.9 . .
C7 C8 C3 124(2) . .
C7 C8 H8 117.9 . .
H9A C9 H9B 107.9 . .
C10 C9 H9A 109.3 . .
C10 C9 H9B 109.3 . .
C10 C9 S2 111.8(12) . .
S2 C9 H9A 109.3 . .
S2 C9 H9B 109.3 . .
C9 C10 H10A 109.2 . .
C9 C10 H10B 109.2 . .
H10A C10 H10B 107.9 . .
C11 C10 C9 112.2(14) . .
C11 C10 H10A 109.2 . .
C11 C10 H10B 109.2 . .
C12 C11 C10 121.4(17) . .
C12 C11 C16 118.7(18) . .
C16 C11 C10 119.9(17) . .
C11 C12 H12 120.0 . .
C11 C12 C13 120(2) . .
C13 C12 H12 120.0 . .
C12 C13 H13 119.1 . .
C14 C13 C12 122(2) . .
C14 C13 H13 119.1 . .
C13 C14 H14 121.7 . .
C13 C14 C15 116.6(19) . .
C15 C14 H14 121.7 . .
C14 C15 H15 118.5 . .
C16 C15 C14 123(2) . .
C16 C15 H15 118.5 . .
C11 C16 H16 120.1 . .
C15 C16 C11 119.7(18) . .
C15 C16 H16 120.1 . .
H17A C17 H17B 108.2 . .
C18 C17 H17A 109.6 . .
C18 C17 H17B 109.6 . .
C18 C17 S3 110.1(13) . .
S3 C17 H17A 109.6 . .
S3 C17 H17B 109.6 . .
C17 C18 H18A 109.0 . .
C17 C18 H18B 109.0 . .
H18A C18 H18B 107.8 . .
C19 C18 C17 112.9(16) . .
C19 C18 H18A 109.0 . .
C19 C18 H18B 109.0 . .
C20 C19 C18 122(2) . .
C24 C19 C18 120.5(19) . .
C24 C19 C20 117(2) . .
C19 C20 H20 119.1 . .
C21 C20 C19 122(2) . .
C21 C20 H20 119.1 . .
C20 C21 H21 119.6 . .
C20 C21 C22 121(2) . .
C22 C21 H21 119.6 . .
C21 C22 H22 121.2 . .
C21 C22 C23 118(2) . .
C23 C22 H22 121.2 . .
C22 C23 H23 119.4 . .
C24 C23 C22 121(3) . .
C24 C23 H23 119.4 . .
C19 C24 H24 119.3 . .
C23 C24 C19 121(2) . .
C23 C24 H24 119.3 . .
H25A C25 H25B 107.9 . .
C26 C25 H25A 109.2 . .
C26 C25 H25B 109.2 . .
C26 C25 S4 111.8(12) . .
S4 C25 H25A 109.2 . .
S4 C25 H25B 109.2 . .
C25 C26 H26A 109.7 . .
C25 C26 H26B 109.7 . .
H26A C26 H26B 108.2 . .
C27 C26 C25 110.0(14) . .
C27 C26 H26A 109.7 . .
C27 C26 H26B 109.7 . .
C28 C27 C26 121(2) . .
C32 C27 C26 120(2) . .
C32 C27 C28 119(2) . .
C27 C28 H28 120.0 . .
C29 C28 C27 120(3) . .
C29 C28 H28 120.0 . .
C28 C29 H29 119.3 . .
C30 C29 C28 121(3) . .
C30 C29 H29 119.3 . .
C29 C30 H30 119.8 . .
C29 C30 C31 120(2) . .
C31 C30 H30 119.8 . .
C30 C31 H31 120.4 . .
C30 C31 C32 119(3) . .
C32 C31 H31 120.4 . .
C27 C32 C31 120(2) . .
C27 C32 H32 119.9 . .
C31 C32 H32 119.9 . .
H33A C33 H33B 108.0 . .
C34 C33 H33A 109.5 . .
C34 C33 H33B 109.5 . .
C34 C33 S5 110.9(12) . .
S5 C33 H33A 109.5 . .
S5 C33 H33B 109.5 . .
C33 C34 H34A 109.6 . .
C33 C34 H34B 109.6 . .
C33 C34 H34C 109.1 . .
C33 C34 H34D 109.1 . .
H34A C34 H34B 108.2 . .
H34C C34 H34D 107.8 . .
C35 C34 C33 110(2) . .
C35 C34 H34A 109.6 . .
C35 C34 H34B 109.6 . .
C35B C34 C33 113(2) . .
C35B C34 H34C 109.1 . .
C35B C34 H34D 109.1 . .
C36 C35 C34 118(3) . .
C40 C35 C34 120(3) . .
C40 C35 C36 122(4) . .
C35 C36 H36 119.9 . .
C37 C36 C35 120(3) . .
C37 C36 H36 119.9 . .
C37B C36B H36B 120.0 . .
C35B C36B H36B 120.0 . .
C35B C36B C37B 120(4) . .
C36 C37 H37 120.8 . .
C36 C37 C38 118(3) . .
C38 C37 H37 120.8 . .
C36B C37B H37B 119.8 . .
C38B C37B C36B 120(4) . .
C38B C37B H37B 119.8 . .
C37 C38 H38 119.7 . .
C37 C38 C39 121(4) . .
C39 C38 H38 119.7 . .
C36B C35B C34 120(3) . .
C36B C35B C40B 119(4) . .
C40B C35B C34 120(3) . .
C37B C38B H38B 120.2 . .
C39B C38B C37B 120(4) . .
C39B C38B H38B 120.2 . .
C38 C39 H39 119.2 . .
C38 C39 C40 122(4) . .
C40 C39 H39 119.2 . .
C38B C39B H39B 120.1 . .
C38B C39B C40B 120(4) . .
C40B C39B H39B 120.1 . .
C35 C40 C39 117(4) . .
C35 C40 H40 121.4 . .
C39 C40 H40 121.4 . .
C35B C40B C39B 121(4) . .
C35B C40B H40B 119.7 . .
C39B C40B H40B 119.7 . .
H41A C41 H41B 107.4 . .
C42 C41 H41A 108.3 . .
C42 C41 H41B 108.3 . .
C42 C41 S6 116.0(14) . .
S6 C41 H41A 108.3 . .
S6 C41 H41B 108.3 . .
C41 C42 H42A 108.8 . .
C41 C42 H42B 108.8 . .
C41 C42 C43 113.6(15) . .
H42A C42 H42B 107.7 . .
C43 C42 H42A 108.8 . .
C43 C42 H42B 108.8 . .
C44 C43 C42 121(2) . .
C44 C43 C48 118(2) . .
C48 C43 C42 120.7(17) . .
C43 C44 H44 119.7 . .
C45 C44 C43 121(2) . .
C45 C44 H44 119.7 . .
C44 C45 H45 118.7 . .
C44 C45 C46 123(2) . .
C46 C45 H45 118.7 . .
C45 C46 H46 121.5 . .
C45 C46 C47 117(2) . .
C47 C46 H46 121.5 . .
C46 C47 H47 120.2 . .
C48 C47 C46 120(2) . .
C48 C47 H47 120.2 . .
C43 C48 H48 119.1 . .
C47 C48 C43 121.8(19) . .
C47 C48 H48 119.1 . .
H49A C49 H49B 107.9 . .
C50 C49 H49A 109.2 . .
C50 C49 H49B 109.2 . .
C50 C49 S7 112.1(13) . .
S7 C49 H49A 109.2 . .
S7 C49 H49B 109.2 . .
C49 C50 H50A 108.8 . .
C49 C50 H50B 108.8 . .
C49 C50 C51 113.7(17) . .
H50A C50 H50B 107.7 . .
C51 C50 H50A 108.8 . .
C51 C50 H50B 108.8 . .
C52 C51 C50 120(2) . .
C52 C51 C56 117(2) . .
C56 C51 C50 122.8(19) . .
C51 C52 H52 118.7 . .
C51 C52 C53 123(2) . .
C53 C52 H52 118.7 . .
C52 C53 H53 121.2 . .
C54 C53 C52 118(2) . .
C54 C53 H53 121.2 . .
C53 C54 H54 118.7 . .
C53 C54 C55 123(2) . .
C55 C54 H54 118.7 . .
C54 C55 H55 120.5 . .
C54 C55 C56 119(3) . .
C56 C55 H55 120.5 . .
C51 C56 C55 121(2) . .
C51 C56 H56 119.6 . .
C55 C56 H56 119.6 . .
H57A C57 H57B 107.5 . .
C58 C57 H57A 108.6 . .
C58 C57 H57B 108.6 . .
C58 C57 S8 115(2) . .
S8 C57 H57A 108.6 . .
S8 C57 H57B 108.6 . .
C57 C58 H58A 108.8 . .
C57 C58 H58B 108.8 . .
C57 C58 C59 114(3) . .
H58A C58 H58B 107.7 . .
C59 C58 H58A 108.8 . .
C59 C58 H58B 108.8 . .
H58C C58B H58D 107.6 . .
C59B C58B H58C 108.7 . .
C59B C58B H58D 108.7 . .
C74 C58B H58C 108.7 . .
C74 C58B H58D 108.7 . .
C74 C58B C59B 114(3) . .
C60 C59 C58 125(4) . .
C60 C59 C64 118(4) . .
C64 C59 C58 117(4) . .
C60B C59B C58B 119(4) . .
C64B C59B C58B 123(4) . .
C64B C59B C60B 117(4) . .
C59 C60 H60 117.0 . .
C59 C60 C61 126(4) . .
C61 C60 H60 117.0 . .
C59B C60B H60B 120.9 . .
C59B C60B C61B 118(4) . .
C61B C60B H60B 120.9 . .
C60 C61 H61 121.9 . .
C62 C61 C60 116(3) . .
C62 C61 H61 121.9 . .
C60B C61B H61B 122.0 . .
C62B C61B C60B 116(4) . .
C62B C61B H61B 122.0 . .
C61 C62 H62 119.4 . .
C61 C62 C63 121(4) . .
C63 C62 H62 119.4 . .
C61B C62B H62B 117.3 . .
C63B C62B C61B 125(5) . .
C63B C62B H62B 117.3 . .
C62 C63 H63 119.3 . .
C62 C63 C64 121(4) . .
C64 C63 H63 119.3 . .
C62B C63B H63B 120.3 . .
C64B C63B C62B 119(5) . .
C64B C63B H63B 120.3 . .
C59 C64 C63 117(4) . .
C59 C64 H64 121.4 . .
C63 C64 H64 121.4 . .
C59B C64B H64B 118.3 . .
C63B C64B C59B 123(4) . .
C63B C64B H64B 118.3 . .
H65A C65 H65B 108.1 . .
C66 C65 H65A 109.6 . .
C66 C65 H65B 109.6 . .
C66 C65 S9 110.4(11) . .
S9 C65 H65A 109.6 . .
S9 C65 H65B 109.6 . .
C65 C66 H66A 109.2 . .
C65 C66 H66B 109.2 . .
H66A C66 H66B 107.9 . .
C67 C66 C65 112.0(14) . .
C67 C66 H66A 109.2 . .
C67 C66 H66B 109.2 . .
C68 C67 C66 121.3(16) . .
C72 C67 C66 120.7(16) . .
C72 C67 C68 117.7(17) . .
C67 C68 H68 119.5 . .
C69 C68 C67 120.9(18) . .
C69 C68 H68 119.5 . .
C68 C69 H69 120.6 . .
C68 C69 C70 118.8(18) . .
C70 C69 H69 120.6 . .
C69 C70 H70 119.5 . .
C71 C70 C69 121.0(19) . .
C71 C70 H70 119.5 . .
C70 C71 H71 120.4 . .
C72 C71 C70 119.1(19) . .
C72 C71 H71 120.4 . .
C67 C72 H72 118.8 . .
C71 C72 C67 122.3(17) . .
C71 C72 H72 118.8 . .
C58B C74 H74A 107.9 . .
C58B C74 H74B 107.9 . .
C58B C74 S8B 117(3) . .
H74A C74 H74B 107.2 . .
S8B C74 H74A 107.9 . .
S8B C74 H74B 107.9 . .
Au2 S1 Au11 80.1(3) . .
Au12 S1 Au2 83.34(14) . .
C1 S1 Au2 110.7(6) . .
C1 S1 Au11 91.6(7) . .
C1 S1 Au12 102.6(6) . .
Au9 S2 Au3 88.35(14) . .
C9 S2 Au3 105.1(5) . .
C9 S2 Au9 99.1(5) . .
Au13 S3 Au4 87.22(14) 5_666 .
C17 S3 Au4 109.0(6) . .
C17 S3 Au13 105.9(7) . 5_666
Au10 S4 Au5 87.58(14) . .
C25 S4 Au5 103.5(6) . .
C25 S4 Au10 108.2(7) . .
Au14 S5 Au6 89.09(14) . .
C33 S5 Au6 104.3(6) . .
C33 S5 Au14 104.1(7) . .
Au8 S6 Au7 86.91(14) . .
C41 S6 Au7 108.1(7) . .
C41 S6 Au8 106.4(7) . .
Au13 S7 Au8 102.33(16) . .
C49 S7 Au8 104.0(6) . .
C49 S7 Au13 106.4(6) . .
Au9 S8 Au10 103.6(7) . .
C57 S8 Au9 108.0(12) . .
C57 S8 Au10 108.9(13) . .
Au10 S8B Au9 99.7(7) . .
C74 S8B Au9 102.9(16) . .
C74 S8B Au10 107.4(17) . .
Au11 S9 Au14 100.4(3) . 5_666
Au14 S9 Au12 103.42(16) 5_666 .
C65 S9 Au11 118.9(8) . .
C65 S9 Au12 103.3(6) . .
C65 S9 Au14 107.5(5) . 5_666

loop_
_geom_bond_atom_site_label_1
_geom_bond_atom_site_label_2
_geom_bond_distance
_geom_bond_site_symmetry_2
Au1 Au2 2.7958(6) 5_666
Au1 Au2 2.7959(6) .
Au1 Au3 2.7731(6) 5_666
Au1 Au3 2.7732(6) .
Au1 Au4 2.7788(6) 5_666
Au1 Au4 2.7789(6) .
Au1 Au5 2.7749(6) 5_666
Au1 Au5 2.7750(6) .
Au1 Au6 2.7941(6) 5_666
Au1 Au6 2.7942(6) .
Au1 Au7 2.7837(6) 5_666
Au1 Au7 2.7836(6) .
Au2 Au3 3.0257(9) .
Au2 Au4 2.8635(8) 5_666
Au2 Au5 2.9161(9) 5_666
Au2 Au6 2.7869(9) .
Au2 Au7 3.0242(9) .
Au2 Au8 3.0966(9) .
Au2 Au11 3.220(12) .
Au2 Au12 3.1310(9) .
Au2 Au13 3.1522(9) .
Au2 S1 2.393(4) .
Au3 Au4 3.0047(9) .
Au3 Au5 2.7617(8) 5_666
Au3 Au6 2.9273(8) 5_666
Au3 Au7 2.9243(9) .
Au3 Au9 3.2513(9) .
Au3 Au11 3.282(13) .
Au3 Au12 3.0820(9) .
Au3 Au14 3.1023(8) 5_666
Au3 S2 2.374(4) .
Au4 Au2 2.8635(8) 5_666
Au4 Au5 2.9023(9) .
Au4 Au6 2.9621(8) 5_666
Au4 Au7 2.7722(9) .
Au4 Au9 3.0711(9) .
Au4 Au10 3.1139(9) .
Au4 Au13 3.2257(9) 5_666
Au4 S3 2.382(4) .
Au5 Au2 2.9160(9) 5_666
Au5 Au3 2.7616(8) 5_666
Au5 Au6 2.9975(9) .
Au5 Au7 3.0142(9) .
Au5 Au10 3.2336(9) .
Au5 Au11 2.831(13) 5_666
Au5 Au12 3.1721(11) 5_666
Au5 Au14 3.0837(9) .
Au5 S4 2.370(4) .
Au6 Au3 2.9272(8) 5_666
Au6 Au4 2.9622(8) 5_666
Au6 Au7 3.0403(9) .
Au6 Au8 3.1012(8) .
Au6 Au13 3.0863(9) .
Au6 Au14 3.2716(9) .
Au6 S5 2.372(4) .
Au7 Au8 3.2190(9) .
Au7 Au9 3.1081(9) .
Au7 Au10 3.1872(9) .
Au7 S6 2.360(4) .
Au8 S6 2.320(5) .
Au8 S7 2.314(5) .
Au9 S2 2.290(4) .
Au9 S8 2.244(19) .
Au9 S8B 2.346(18) .
Au10 S4 2.302(4) .
Au10 S8 2.30(2) .
Au10 S8B 2.325(19) .
Au11 Au5 2.831(13) 5_666
Au11 S1 2.605(15) .
Au11 S9 2.168(12) .
Au12 Au5 3.1721(11) 5_666
Au12 S1 2.316(5) .
Au12 S9 2.307(4) .
Au13 Au4 3.2257(9) 5_666
Au13 S3 2.294(4) 5_666
Au13 S7 2.293(5) .
Au14 Au3 3.1023(8) 5_666
Au14 S5 2.291(4) .
Au14 S9 2.288(4) 5_666
C1 H1A 0.9900 .
C1 H1B 0.9900 .
C1 C2 1.52(2) .
C1 S1 1.831(17) .
C2 H2A 0.9900 .
C2 H2B 0.9900 .
C2 C3 1.48(3) .
C3 C4 1.42(3) .
C3 C8 1.38(3) .
C4 H4 0.9500 .
C4 C5 1.38(3) .
C5 H5 0.9500 .
C5 C6 1.38(3) .
C6 H6 0.9500 .
C6 C7 1.41(3) .
C7 H7 0.9500 .
C7 C8 1.33(3) .
C8 H8 0.9500 .
C9 H9A 0.9900 .
C9 H9B 0.9900 .
C9 C10 1.52(2) .
C9 S2 1.838(16) .
C10 H10A 0.9900 .
C10 H10B 0.9900 .
C10 C11 1.51(2) .
C11 C12 1.38(3) .
C11 C16 1.41(2) .
C12 H12 0.9500 .
C12 C13 1.41(3) .
C13 H13 0.9500 .
C13 C14 1.38(3) .
C14 H14 0.9500 .
C14 C15 1.40(3) .
C15 H15 0.9500 .
C15 C16 1.37(3) .
C16 H16 0.9500 .
C17 H17A 0.9900 .
C17 H17B 0.9900 .
C17 C18 1.50(2) .
C17 S3 1.834(19) .
C18 H18A 0.9900 .
C18 H18B 0.9900 .
C18 C19 1.49(3) .
C19 C20 1.40(3) .
C19 C24 1.39(3) .
C20 H20 0.9500 .
C20 C21 1.37(3) .
C21 H21 0.9500 .
C21 C22 1.39(4) .
C22 H22 0.9500 .
C22 C23 1.40(4) .
C23 H23 0.9500 .
C23 C24 1.38(3) .
C24 H24 0.9500 .
C25 H25A 0.9900 .
C25 H25B 0.9900 .
C25 C26 1.56(2) .
C25 S4 1.843(18) .
C26 H26A 0.9900 .
C26 H26B 0.9900 .
C26 C27 1.53(3) .
C27 C28 1.41(3) .
C27 C32 1.39(3) .
C28 H28 0.9500 .
C28 C29 1.38(3) .
C29 H29 0.9500 .
C29 C30 1.37(4) .
C30 H30 0.9500 .
C30 C31 1.39(4) .
C31 H31 0.9500 .
C31 C32 1.41(3) .
C32 H32 0.9500 .
C33 H33A 0.9900 .
C33 H33B 0.9900 .
C33 C34 1.53(2) .
C33 S5 1.853(16) .
C34 H34A 0.9900 .
C34 H34B 0.9900 .
C34 H34C 0.9900 .
C34 H34D 0.9900 .
C34 C35 1.53(5) .
C34 C35B 1.52(5) .
C35 C36 1.392(12) .
C35 C40 1.392(12) .
C36 H36 0.9500 .
C36 C37 1.391(12) .
C36B H36B 0.9500 .
C36B C37B 1.392(12) .
C36B C35B 1.392(12) .
C37 H37 0.9500 .
C37 C38 1.391(12) .
C37B H37B 0.9500 .
C37B C38B 1.392(12) .
C38 H38 0.9500 .
C38 C39 1.392(12) .
C35B C40B 1.392(12) .
C38B H38B 0.9500 .
C38B C39B 1.392(12) .
C39 H39 0.9500 .
C39 C40 1.393(12) .
C39B H39B 0.9500 .
C39B C40B 1.393(12) .
C40 H40 0.9500 .
C40B H40B 0.9500 .
C41 H41A 0.9900 .
C41 H41B 0.9900 .
C41 C42 1.47(3) .
C41 S6 1.828(19) .
C42 H42A 0.9900 .
C42 H42B 0.9900 .
C42 C43 1.54(3) .
C43 C44 1.38(3) .
C43 C48 1.39(3) .
C44 H44 0.9500 .
C44 C45 1.37(3) .
C45 H45 0.9500 .
C45 C46 1.38(3) .
C46 H46 0.9500 .
C46 C47 1.44(3) .
C47 H47 0.9500 .
C47 C48 1.37(3) .
C48 H48 0.9500 .
C49 H49A 0.9900 .
C49 H49B 0.9900 .
C49 C50 1.51(2) .
C49 S7 1.828(17) .
C50 H50A 0.9900 .
C50 H50B 0.9900 .
C50 C51 1.52(3) .
C51 C52 1.38(3) .
C51 C56 1.39(3) .
C52 H52 0.9500 .
C52 C53 1.40(3) .
C53 H53 0.9500 .
C53 C54 1.36(3) .
C54 H54 0.9500 .
C54 C55 1.36(4) .
C55 H55 0.9500 .
C55 C56 1.40(4) .
C56 H56 0.9500 .
C57 H57A 0.9900 .
C57 H57B 0.9900 .
C57 C58 1.49(4) .
C57 S8 1.87(3) .
C58 H58A 0.9900 .
C58 H58B 0.9900 .
C58 C59 1.54(6) .
C58B H58C 0.9900 .
C58B H58D 0.9900 .
C58B C59B 1.53(6) .
C58B C74 1.51(5) .
C59 C60 1.31(6) .
C59 C64 1.39(6) .
C59B C60B 1.42(6) .
C59B C64B 1.39(6) .
C60 H60 0.9500 .
C60 C61 1.41(4) .
C60B H60B 0.9500 .
C60B C61B 1.44(6) .
C61 H61 0.9500 .
C61 C62 1.33(5) .
C61B H61B 0.9500 .
C61B C62B 1.35(7) .
C62 H62 0.9500 .
C62 C63 1.36(6) .
C62B H62B 0.9500 .
C62B C63B 1.32(6) .
C63 H63 0.9500 .
C63 C64 1.43(6) .
C63B H63B 0.9500 .
C63B C64B 1.29(6) .
C64 H64 0.9500 .
C64B H64B 0.9500 .
C65 H65A 0.9900 .
C65 H65B 0.9900 .
C65 C66 1.53(2) .
C65 S9 1.816(16) .
C66 H66A 0.9900 .
C66 H66B 0.9900 .
C66 C67 1.51(2) .
C67 C68 1.41(3) .
C67 C72 1.38(2) .
C68 H68 0.9500 .
C68 C69 1.37(2) .
C69 H69 0.9500 .
C69 C70 1.40(3) .
C70 H70 0.9500 .
C70 C71 1.37(3) .
C71 H71 0.9500 .
C71 C72 1.37(3) .
C72 H72 0.9500 .
C74 H74A 0.9900 .
C74 H74B 0.9900 .
C74 S8B 1.75(4) .
S3 Au13 2.294(4) 5_666
S9 Au14 2.288(4) 5_666

loop_
_geom_torsion_atom_site_label_1
_geom_torsion_atom_site_label_2
_geom_torsion_atom_site_label_3
_geom_torsion_atom_site_label_4
_geom_torsion
_geom_torsion_site_symmetry_4
C1 C2 C3 C4 -95(2) .
C1 C2 C3 C8 88(3) .
C2 C1 S1 Au2 -150.6(11) .
C2 C1 S1 Au11 -70.6(13) .
C2 C1 S1 Au12 -63.0(13) .
C2 C3 C4 C5 -176(2) .
C2 C3 C8 C7 176(2) .
C3 C4 C5 C6 -1(3) .
C4 C3 C8 C7 -1(3) .
C4 C5 C6 C7 2(3) .
C5 C6 C7 C8 -2(3) .
C6 C7 C8 C3 2(4) .
C8 C3 C4 C5 1(3) .
C9 C10 C11 C12 100(2) .
C9 C10 C11 C16 -79(2) .
C10 C9 S2 Au3 -175.6(10) .
C10 C9 S2 Au9 -84.8(11) .
C10 C11 C12 C13 -179.9(19) .
C10 C11 C16 C15 177.1(17) .
C11 C12 C13 C14 4(3) .
C12 C11 C16 C15 -1(3) .
C12 C13 C14 C15 -4(3) .
C13 C14 C15 C16 1(3) .
C14 C15 C16 C11 2(3) .
C16 C11 C12 C13 -1(3) .
C17 C18 C19 C20 111(2) .
C17 C18 C19 C24 -69(3) .
C18 C17 S3 Au4 -167.2(12) .
C18 C17 S3 Au13 100.2(14) 5_666
C18 C19 C20 C21 179.8(19) .
C18 C19 C24 C23 -179(2) .
C19 C20 C21 C22 0(3) .
C20 C19 C24 C23 0(3) .
C20 C21 C22 C23 -1(4) .
C21 C22 C23 C24 2(4) .
C22 C23 C24 C19 -1(4) .
C24 C19 C20 C21 0(3) .
C25 C26 C27 C28 97(2) .
C25 C26 C27 C32 -83(2) .
C26 C25 S4 Au5 160.0(13) .
C26 C25 S4 Au10 68.1(15) .
C26 C27 C28 C29 180(2) .
C26 C27 C32 C31 179(2) .
C27 C28 C29 C30 2(4) .
C28 C27 C32 C31 -1(3) .
C28 C29 C30 C31 -2(4) .
C29 C30 C31 C32 1(4) .
C30 C31 C32 C27 1(4) .
C32 C27 C28 C29 0(3) .
C33 C34 C35 C36 130(4) .
C33 C34 C35 C40 -43(5) .
C33 C34 C35B C36B 57(5) .
C33 C34 C35B C40B -120(4) .
C34 C33 S5 Au6 179.3(12) .
C34 C33 S5 Au14 -88.0(14) .
C34 C35 C36 C37 -180(3) .
C34 C35 C40 C39 177(4) .
C34 C35B C40B C39B -177(4) .
C35 C36 C37 C38 4(6) .
C36 C35 C40 C39 4(7) .
C36 C37 C38 C39 1(7) .
C36B C37B C38B C39B 3(8) .
C36B C35B C40B C39B 6(7) .
C37 C38 C39 C40 -4(8) .
C37B C36B C35B C34 -177(4) .
C37B C36B C35B C40B 0(7) .
C37B C38B C39B C40B 2(7) .
C38 C39 C40 C35 1(7) .
C35B C36B C37B C38B -5(8) .
C38B C39B C40B C35B -7(7) .
C40 C35 C36 C37 -7(7) .
C41 C42 C43 C44 -65(2) .
C41 C42 C43 C48 118(2) .
C42 C41 S6 Au7 60.9(16) .
C42 C41 S6 Au8 -31.2(16) .
C42 C43 C44 C45 -177.5(19) .
C42 C43 C48 C47 178.2(19) .
C43 C44 C45 C46 -1(4) .
C44 C43 C48 C47 1(3) .
C44 C45 C46 C47 2(4) .
C45 C46 C47 C48 -1(3) .
C46 C47 C48 C43 0(3) .
C48 C43 C44 C45 0(3) .
C49 C50 C51 C52 -145.7(19) .
C49 C50 C51 C56 36(3) .
C50 C49 S7 Au8 176.4(11) .
C50 C49 S7 Au13 -75.9(12) .
C50 C51 C52 C53 -179.3(19) .
C50 C51 C56 C55 178(2) .
C51 C52 C53 C54 -1(3) .
C52 C51 C56 C55 0(4) .
C52 C53 C54 C55 3(4) .
C53 C54 C55 C56 -4(5) .
C54 C55 C56 C51 3(4) .
C56 C51 C52 C53 -1(3) .
C57 C58 C59 C60 114(5) .
C57 C58 C59 C64 -68(5) .
C58 C57 S8 Au9 -167(2) .
C58 C57 S8 Au10 81(3) .
C58 C59 C60 C61 174(3) .
C58 C59 C64 C63 -175(4) .
C58B C59B C60B C61B 179(4) .
C58B C59B C64B C63B 177(4) .
C58B C74 S8B Au9 170(3) .
C58B C74 S8B Au10 65(4) .
C59 C60 C61 C62 2(6) .
C59B C58B C74 S8B -71(5) .
C59B C60B C61B C62B 7(6) .
C60 C59 C64 C63 3(6) .
C60 C61 C62 C63 1(6) .
C60B C59B C64B C63B 8(6) .
C60B C61B C62B C63B 1(7) .
C61 C62 C63 C64 -1(7) .
C61B C62B C63B C64B -5(7) .
C62 C63 C64 C59 -1(6) .
C62B C63B C64B C59B 0(6) .
C64 C59 C60 C61 -4(6) .
C64B C59B C60B C61B -11(6) .
C65 C66 C67 C68 89(2) .
C65 C66 C67 C72 -85.6(19) .
C66 C65 S9 Au11 -75.8(13) .
C66 C65 S9 Au12 -79.9(12) .
C66 C65 S9 Au14 171.1(10) 5_666
C66 C67 C68 C69 -178.5(16) .
C66 C67 C72 C71 178.1(16) .
C67 C68 C69 C70 2(3) .
C68 C67 C72 C71 3(3) .
C68 C69 C70 C71 0(3) .
C69 C70 C71 C72 0(3) .
C70 C71 C72 C67 -1(3) .
C72 C67 C68 C69 -4(2) .
C74 C58B C59B C60B 120(4) .
C74 C58B C59B C64B -48(6) .
S1 C1 C2 C3 -62(2) .
S2 C9 C10 C11 -76.9(16) .
S3 C17 C18 C19 174.0(15) .
S4 C25 C26 C27 168.8(14) .
S5 C33 C34 C35 -165.3(19) .
S5 C33 C34 C35B -169.8(18) .
S6 C41 C42 C43 171.2(14) .
S7 C49 C50 C51 175.0(13) .
S8 C57 C58 C59 -56(4) .
S9 C65 C66 C67 -68.4(17) .
